data_4303227
loop_
_publ_author_name
'Prabhuodeyara M. Gurubasavaraj'
'Kotohiro Nomura'

_publ_contact_author_email nomurak@ms.naist.jp
_publ_contact_author_fax +81-743-72-6049
_publ_contact_author_name 'Kotohiro NOMURA'
_publ_contact_author_phone +81-743-72-6041
_publ_section_title
;
Synthesis and Structural Analysis of Titanatranes Bearing Terminal
Substituted Aryloxo Ligands of the type
[Ti(OAr){(O-2,4-Me2C6H2-6-CH2)2(OCH2CH2)N}]n (n= 1, 2): Effect of Aryloxo
Substituents in the Ethylene Polymerization
;
_journal_name_full 'Inorganic Chemistry'
_journal_page_first 9491
_journal_page_last 9500
_journal_paper_doi 10.1021/ic9008398
_journal_volume 48
_journal_year 2009
_chemical_formula_moiety '2(C52 H54 F4 N2 O8 Ti2), 2(C7 H8), C7.40, 2(C7) '
_chemical_formula_sum 'C139.4 H124 F8 N4 O16 Ti4'
_chemical_formula_weight 2454.92
_space_group_IT_number 14
_symmetry_cell_setting monoclinic
_symmetry_Int_Tables_number 14
_symmetry_space_group_name_Hall '-P 2yn'
_symmetry_space_group_name_H-M 'P 1 21/n 1'
_cell_angle_alpha 90.0000
_cell_angle_beta 93.0577(18)
_cell_angle_gamma 90.0000
_cell_formula_units_Z 2
_cell_length_a 14.0922(8)
_cell_length_b 25.1053(13)
_cell_length_c 17.4834(11)
_cell_measurement_reflns_used 17864
_cell_measurement_temperature 193.1
_cell_measurement_theta_max 24.1
_cell_measurement_theta_min 3.0
_cell_volume 6176.6(6)
_computing_cell_refinement PROCESS-AUTO
_computing_data_collection PROCESS-AUTO
_computing_data_reduction CrystalStructure
_computing_publication_material 'CrystalStructure 3.8'
_computing_structure_refinement CRYSTALS
_computing_structure_solution SIR92
_diffrn_detector_area_resol_mean 10.00
_diffrn_measured_fraction_theta_full 0.998
_diffrn_measured_fraction_theta_max 0.998
_diffrn_measurement_device_type 'Rigaku RAXIS-RAPID'
_diffrn_measurement_method \w
_diffrn_radiation_type 'Mo K\a'
_diffrn_radiation_wavelength 0.71075
_diffrn_reflns_av_R_equivalents 0.136
_diffrn_reflns_limit_h_max 16
_diffrn_reflns_limit_h_min -16
_diffrn_reflns_limit_k_max 28
_diffrn_reflns_limit_k_min -28
_diffrn_reflns_limit_l_max 20
_diffrn_reflns_limit_l_min -20
_diffrn_reflns_number 44799
_diffrn_reflns_theta_full 24.11
_diffrn_reflns_theta_max 24.11
_exptl_absorpt_coefficient_mu 0.328
_exptl_absorpt_correction_T_max 0.984
_exptl_absorpt_correction_T_min 0.467
_exptl_absorpt_correction_type multi-scan
_exptl_absorpt_process_details
;
    Higashi, T. (1995). Program for Absorption Correction.
    Rigaku Corporation, Tokyo, Japan.
;
_exptl_crystal_colour orange
_exptl_crystal_density_diffrn 1.320
_exptl_crystal_density_method 'not measured'
_exptl_crystal_description block
_exptl_crystal_F_000 2552.80
_exptl_crystal_size_max 0.15
_exptl_crystal_size_mid 0.10
_exptl_crystal_size_min 0.05
_refine_diff_density_max 0.41
_refine_diff_density_min -0.33
_refine_ls_extinction_method none
_refine_ls_goodness_of_fit_ref 1.002
_refine_ls_hydrogen_treatment refall
_refine_ls_number_parameters 786
_refine_ls_number_reflns 3460
_refine_ls_R_factor_gt 0.0642
_refine_ls_shift/su_max 0.0000
_refine_ls_structure_factor_coef Fsqd
_refine_ls_weighting_details 'w = 1/[0.0035Fo^2^ + 1.0000\s(Fo^2^)]/(4Fo^2^)'
_refine_ls_weighting_scheme calc
_refine_ls_wR_factor_ref 0.1612
_reflns_number_gt 3413
_reflns_number_total 9796
_reflns_threshold_expression F^2^>2.0\s(F^2^)
_cod_data_source_file ic9008398_si_002_4.cif
_cod_data_source_block '_Guru2F'
_cod_original_formula_sum 'C139.40 H124 F8 N4 O16 Ti4 '
_cod_database_code 4303227

loop_
_symmetry_equiv_pos_site_id
_symmetry_equiv_pos_as_xyz
1 +X,+Y,+Z
2 1/2-X,1/2+Y,1/2-Z
3 -X,-Y,-Z
4 1/2+X,1/2-Y,1/2+Z

loop_
_atom_site_label
_atom_site_type_symbol
_atom_site_fract_x
_atom_site_fract_y
_atom_site_fract_z
_atom_site_U_iso_or_equiv
_atom_site_adp_type
_atom_site_occupancy
_atom_site_symmetry_multiplicity
_atom_site_calc_flag
_atom_site_refinement_flags
_atom_site_disorder_assembly
_atom_site_disorder_group
Ti(1) Ti 1.08486(12) 0.25331(7) 0.20150(10) 0.0542(5) Uani 1.00 1 d . . .
Ti(2) Ti 0.88185(12) 0.29690(6) 0.25162(11) 0.0531(6) Uani 1.00 1 d . . .
F(1) F 1.3066(3) 0.2259(2) 0.3439(3) 0.076(2) Uani 1.00 1 d . . .
F(2) F 1.0178(5) 0.1364(2) 0.3131(4) 0.125(3) Uani 1.00 1 d . . .
F(3) F 0.5767(4) 0.2887(3) 0.2602(4) 0.121(3) Uani 1.00 1 d . . .
F(4) F 0.8081(9) 0.1668(3) 0.2699(6) 0.198(5) Uani 1.00 1 d . . .
O(1) O 0.9431(3) 0.2415(2) 0.1919(3) 0.051(2) Uani 1.00 1 d . . .
O(2) O 1.1894(3) 0.2945(2) 0.1864(3) 0.057(2) Uani 1.00 1 d . . .
O(3) O 1.1103(4) 0.1883(2) 0.1560(4) 0.057(2) Uani 1.00 1 d . . .
O(4) O 1.1183(4) 0.2274(2) 0.2989(3) 0.058(2) Uani 1.00 1 d . . .
O(5) O 1.0206(3) 0.3156(2) 0.2471(3) 0.049(2) Uani 1.00 1 d . . .
O(6) O 0.8441(4) 0.3435(2) 0.1715(3) 0.055(2) Uani 1.00 1 d . . .
O(7) O 0.8890(4) 0.2698(2) 0.3485(3) 0.057(2) Uani 1.00 1 d . . .
O(8) O 0.7587(4) 0.2687(2) 0.2376(3) 0.061(2) Uani 1.00 1 d . . .
N(1) N 1.0463(5) 0.2774(2) 0.0777(4) 0.057(2) Uani 1.00 1 d . . .
N(2) N 0.8954(5) 0.3747(2) 0.3191(4) 0.055(2) Uani 1.00 1 d . . .
C(1) C 0.9074(6) 0.2251(3) 0.1175(6) 0.058(3) Uani 1.00 1 d . . .
C(2) C 0.9414(6) 0.2643(3) 0.0584(5) 0.056(3) Uani 1.00 1 d . . .
C(3) C 1.2144(7) 0.3362(4) 0.1428(7) 0.058(3) Uani 1.00 1 d . . .
C(4) C 1.1575(7) 0.3557(4) 0.0837(6) 0.056(3) Uani 1.00 1 d . . .
C(5) C 1.1917(8) 0.3963(3) 0.0362(6) 0.069(4) Uani 1.00 1 d . . .
C(6) C 1.2811(9) 0.4179(4) 0.0529(8) 0.072(4) Uani 1.00 1 d . . .
C(7) C 1.3355(8) 0.3993(4) 0.1153(8) 0.079(4) Uani 1.00 1 d . . .
C(8) C 1.3052(8) 0.3582(4) 0.1623(6) 0.060(4) Uani 1.00 1 d . . .
C(9) C 1.0579(6) 0.3360(3) 0.0697(5) 0.053(3) Uani 1.00 1 d . . .
C(10) C 1.3176(8) 0.4609(4) -0.0024(7) 0.103(5) Uani 1.00 1 d . . .
C(11) C 1.3648(7) 0.3404(4) 0.2299(7) 0.083(4) Uani 1.00 1 d . . .
C(12) C 1.0993(6) 0.1622(4) 0.0874(7) 0.057(4) Uani 1.00 1 d . . .
C(13) C 1.0947(6) 0.1906(4) 0.0191(8) 0.056(3) Uani 1.00 1 d . . .
C(14) C 1.0807(6) 0.1642(4) -0.0500(6) 0.064(4) Uani 1.00 1 d . . .
C(15) C 1.0757(7) 0.1074(5) -0.0490(8) 0.072(4) Uani 1.00 1 d . . .
C(16) C 1.0823(7) 0.0808(4) 0.0184(9) 0.070(4) Uani 1.00 1 d . . .
C(17) C 1.0946(7) 0.1060(4) 0.0871(8) 0.068(4) Uani 1.00 1 d . . .
C(18) C 1.1084(6) 0.2495(3) 0.0218(5) 0.054(3) Uani 1.00 1 d . . .
C(19) C 1.0564(8) 0.0799(4) -0.1262(7) 0.099(5) Uani 1.00 1 d . . .
C(20) C 1.1010(7) 0.0750(3) 0.1607(6) 0.083(4) Uani 1.00 1 d . . .
C(21) C 1.1612(8) 0.1839(4) 0.3284(6) 0.060(3) Uani 1.00 1 d . . .
C(22) C 1.2539(8) 0.1815(4) 0.3524(6) 0.063(4) Uani 1.00 1 d . . .
C(23) C 1.2963(8) 0.1367(5) 0.3837(6) 0.086(4) Uani 1.00 1 d . . .
C(24) C 1.2402(10) 0.0909(4) 0.3933(7) 0.085(4) Uani 1.00 1 d . . .
C(25) C 1.1487(10) 0.0911(4) 0.3710(7) 0.083(4) Uani 1.00 1 d . . .
C(26) C 1.1109(7) 0.1361(6) 0.3394(7) 0.079(4) Uani 1.00 1 d . . .
C(27) C 1.0611(6) 0.3596(3) 0.2889(5) 0.057(3) Uani 1.00 1 d . . .
C(28) C 0.9949(6) 0.3751(3) 0.3518(5) 0.059(3) Uani 1.00 1 d . . .
C(29) C 0.7737(7) 0.3816(4) 0.1729(6) 0.059(4) Uani 1.00 1 d . . .
C(30) C 0.7879(7) 0.4232(4) 0.2254(6) 0.056(3) Uani 1.00 1 d . . .
C(31) C 0.7178(8) 0.4615(3) 0.2261(6) 0.066(4) Uani 1.00 1 d . . .
C(32) C 0.6378(8) 0.4597(4) 0.1776(7) 0.062(4) Uani 1.00 1 d . . .
C(33) C 0.6261(7) 0.4174(4) 0.1269(6) 0.068(4) Uani 1.00 1 d . . .
C(34) C 0.6933(8) 0.3779(4) 0.1252(6) 0.061(4) Uani 1.00 1 d . . .
C(35) C 0.8787(7) 0.4234(3) 0.2733(5) 0.060(3) Uani 1.00 1 d . . .
C(36) C 0.5621(7) 0.5018(4) 0.1812(6) 0.088(4) Uani 1.00 1 d . . .
C(37) C 0.6773(7) 0.3311(4) 0.0720(6) 0.089(4) Uani 1.00 1 d . . .
C(38) C 0.8753(6) 0.2811(4) 0.4233(7) 0.060(4) Uani 1.00 1 d . . .
C(39) C 0.8459(6) 0.3327(4) 0.4422(7) 0.061(4) Uani 1.00 1 d . . .
C(40) C 0.8345(6) 0.3454(4) 0.5183(7) 0.064(4) Uani 1.00 1 d . . .
C(41) C 0.8531(6) 0.3086(5) 0.5748(7) 0.068(4) Uani 1.00 1 d . . .
C(42) C 0.8808(6) 0.2569(5) 0.5559(7) 0.067(4) Uani 1.00 1 d . . .
C(43) C 0.8912(6) 0.2433(4) 0.4806(7) 0.065(4) Uani 1.00 1 d . . .
C(44) C 0.8249(7) 0.3748(3) 0.3816(5) 0.065(3) Uani 1.00 1 d . . .
C(45) C 0.8449(7) 0.3230(4) 0.6583(6) 0.085(4) Uani 1.00 1 d . . .
C(46) C 0.9225(7) 0.1890(4) 0.4573(6) 0.079(4) Uani 1.00 1 d . . .
C(47) C 0.7023(10) 0.2338(5) 0.2669(7) 0.073(4) Uani 1.00 1 d . . .
C(48) C 0.6105(9) 0.2406(6) 0.2768(6) 0.085(5) Uani 1.00 1 d . . .
C(49) C 0.5496(11) 0.2054(7) 0.3068(8) 0.113(6) Uani 1.00 1 d . . .
C(50) C 0.5840(14) 0.1576(8) 0.3265(9) 0.130(7) Uani 1.00 1 d . . .
C(51) C 0.6733(14) 0.1424(5) 0.3169(7) 0.109(6) Uani 1.00 1 d . . .
C(52) C 0.7278(9) 0.1875(11) 0.2858(10) 0.144(8) Uani 1.00 1 d . . .
C(53) C 0.7617(12) 0.1166(4) 0.0617(10) 0.102(6) Uani 1.00 1 d . . .
C(54) C 0.6760(12) 0.1394(7) 0.0822(8) 0.100(6) Uani 1.00 1 d . . .
C(55) C 0.6317(11) 0.1781(7) 0.0410(13) 0.118(7) Uani 1.00 1 d . . .
C(56) C 0.6698(18) 0.1954(7) -0.0246(14) 0.137(9) Uani 1.00 1 d . . .
C(57) C 0.7545(18) 0.1737(8) -0.0470(9) 0.122(8) Uani 1.00 1 d . . .
C(58) C 0.7979(11) 0.1359(7) -0.0060(11) 0.110(6) Uani 1.00 1 d . . .
C(59) C 0.8128(11) 0.0735(6) 0.1058(11) 0.181(8) Uani 1.00 1 d . . .
C(60) C 0.6671(11) 0.0072(6) -0.1855(10) 0.128(5) Uiso 1.00 1 d . . .
C(61) C 0.5921(12) -0.0241(6) -0.2182(9) 0.143(5) Uiso 1.00 1 d . . .
C(62) C 0.5367(11) -0.0462(5) -0.1638(11) 0.143(5) Uiso 1.00 1 d . . .
C(63) C 0.5431(13) -0.0369(7) -0.0875(11) 0.169(6) Uiso 1.00 1 d . . .
C(64) C 0.6222(12) -0.0036(6) -0.0618(9) 0.147(5) Uiso 1.00 1 d . . .
C(65) C 0.6847(10) 0.0183(5) -0.1110(10) 0.127(5) Uiso 1.00 1 d . . .
C(66) C 0.7257(14) 0.0256(7) -0.2404(11) 0.193(7) Uiso 1.00 1 d . . .
C(67) C 0.482(2) 0.0354(14) -0.593(2) 0.155(12) Uiso 0.50 1 d P . .
C(68) C 0.4548(11) 0.0390(5) -0.5243(11) 0.123(4) Uiso 1.00 1 d . . .
C(69) C 0.410(2) 0.0436(11) -0.4570(17) 0.146(9) Uiso 0.60 1 d P . .
C(70) C 0.4329(12) 0.0050(7) -0.3906(11) 0.165(6) Uiso 1.00 1 d . . .
C(71) C 0.472(2) 0.0056(14) -0.4589(19) 0.164(11) Uiso 0.60 1 d P . .
H(1) H 0.9325 0.1872 0.1058 0.069 Uiso 1.00 1 c R . .
H(2) H 0.8336 0.2246 0.1156 0.069 Uiso 1.00 1 c R . .
H(3) H 0.9000 0.3000 0.0597 0.067 Uiso 1.00 1 c R . .
H(4) H 0.9338 0.2469 0.0026 0.067 Uiso 1.00 1 c R . .
H(5) H 1.1486 0.4103 -0.0127 0.083 Uiso 1.00 1 c R . .
H(6) H 1.4042 0.4172 0.1285 0.095 Uiso 1.00 1 c R . .
H(7) H 1.0339 0.3471 0.0122 0.063 Uiso 1.00 1 c R . .
H(8) H 1.0139 0.3553 0.1103 0.063 Uiso 1.00 1 c R . .
H(9) H 1.2590 0.4818 -0.0284 0.125 Uiso 1.00 1 c R . .
H(10) H 1.3563 0.4423 -0.0454 0.125 Uiso 1.00 1 c R . .
H(11) H 1.3625 0.4880 0.0288 0.125 Uiso 1.00 1 c R . .
H(12) H 1.3354 0.3548 0.2805 0.100 Uiso 1.00 1 c R . .
H(13) H 1.4347 0.3556 0.2263 0.100 Uiso 1.00 1 c R . .
H(14) H 1.3670 0.2982 0.2313 0.100 Uiso 1.00 1 c R . .
H(15) H 1.0737 0.1860 -0.1032 0.077 Uiso 1.00 1 c R . .
H(16) H 1.0777 0.0378 0.0177 0.084 Uiso 1.00 1 c R . .
H(17) H 1.0919 0.2654 -0.0347 0.065 Uiso 1.00 1 c R . .
H(18) H 1.1818 0.2577 0.0385 0.065 Uiso 1.00 1 c R . .
H(19) H 1.0944 0.0982 -0.1666 0.119 Uiso 1.00 1 c R . .
H(20) H 1.0761 0.0409 -0.1219 0.119 Uiso 1.00 1 c R . .
H(21) H 0.9857 0.0822 -0.1417 0.119 Uiso 1.00 1 c R . .
H(22) H 1.1669 0.0843 0.1921 0.099 Uiso 1.00 1 c R . .
H(23) H 1.0420 0.0854 0.1947 0.099 Uiso 1.00 1 c R . .
H(24) H 1.0986 0.0329 0.1481 0.099 Uiso 1.00 1 c R . .
H(25) H 1.3711 0.1365 0.4007 0.102 Uiso 1.00 1 c R . .
H(26) H 1.2718 0.0555 0.4189 0.101 Uiso 1.00 1 c R . .
H(27) H 1.1054 0.0562 0.3778 0.099 Uiso 1.00 1 c R . .
H(28) H 1.1297 0.3484 0.3145 0.069 Uiso 1.00 1 c R . .
H(29) H 1.0693 0.3929 0.2508 0.068 Uiso 1.00 1 c R . .
H(30) H 1.0124 0.4134 0.3722 0.071 Uiso 1.00 1 c R . .
H(31) H 1.0021 0.3477 0.3971 0.071 Uiso 1.00 1 c R . .
H(32) H 0.7255 0.4922 0.2640 0.080 Uiso 1.00 1 c R . .
H(33) H 0.5636 0.4156 0.0884 0.081 Uiso 1.00 1 c R . .
H(34) H 0.8775 0.4570 0.3120 0.072 Uiso 1.00 1 c R . .
H(35) H 0.9366 0.4280 0.2358 0.072 Uiso 1.00 1 c R . .
H(36) H 0.5904 0.5357 0.2115 0.106 Uiso 1.00 1 c R . .
H(37) H 0.5032 0.4862 0.2104 0.106 Uiso 1.00 1 c R . .
H(38) H 0.5387 0.5132 0.1243 0.106 Uiso 1.00 1 c R . .
H(39) H 0.6405 0.3037 0.0972 0.106 Uiso 1.00 1 c R . .
H(40) H 0.7388 0.3163 0.0590 0.106 Uiso 1.00 1 c R . .
H(41) H 0.6422 0.3429 0.0251 0.106 Uiso 1.00 1 c R . .
H(42) H 0.8107 0.3848 0.5332 0.077 Uiso 1.00 1 c R . .
H(43) H 0.8935 0.2290 0.5985 0.080 Uiso 1.00 1 c R . .
H(44) H 0.8266 0.4105 0.4068 0.079 Uiso 1.00 1 c R . .
H(45) H 0.7600 0.3682 0.3576 0.079 Uiso 1.00 1 c R . .
H(46) H 0.9071 0.3372 0.6795 0.102 Uiso 1.00 1 c R . .
H(47) H 0.7945 0.3506 0.6628 0.102 Uiso 1.00 1 c R . .
H(48) H 0.8277 0.2904 0.6875 0.102 Uiso 1.00 1 c R . .
H(49) H 0.9507 0.1697 0.5032 0.095 Uiso 1.00 1 c R . .
H(50) H 0.8666 0.1686 0.4352 0.095 Uiso 1.00 1 c R . .
H(51) H 0.9713 0.1923 0.4181 0.095 Uiso 1.00 1 c R . .
H(52) H 0.4763 0.2157 0.3145 0.135 Uiso 1.00 1 c R . .
H(53) H 0.5420 0.1326 0.3488 0.157 Uiso 1.00 1 c R . .
H(54) H 0.7017 0.1032 0.3298 0.131 Uiso 1.00 1 c R . .
H(55) H 0.6441 0.1252 0.1331 0.120 Uiso 1.00 1 c R . .
H(56) H 0.5667 0.1954 0.0597 0.140 Uiso 1.00 1 c R . .
H(57) H 0.6341 0.2258 -0.0591 0.161 Uiso 1.00 1 c R . .
H(58) H 0.7853 0.1880 -0.0984 0.146 Uiso 1.00 1 c R . .
H(59) H 0.8631 0.1193 -0.0254 0.133 Uiso 1.00 1 c R . .
H(60) H 0.7895 0.0352 0.0838 0.214 Uiso 1.00 1 c R . .
H(61) H 0.8883 0.0775 0.1000 0.214 Uiso 1.00 1 c R . .
H(62) H 0.7975 0.0764 0.1655 0.214 Uiso 1.00 1 c R . .

loop_
_atom_site_aniso_label
_atom_site_aniso_U_11
_atom_site_aniso_U_22
_atom_site_aniso_U_33
_atom_site_aniso_U_12
_atom_site_aniso_U_13
_atom_site_aniso_U_23
Ti(1) 0.0391(10) 0.0584(11) 0.0650(13) 0.0013(9) 0.0040(9) 0.0031(10)
Ti(2) 0.0389(11) 0.0573(11) 0.0634(14) -0.0002(9) 0.0043(9) 0.0049(10)
F(1) 0.053(3) 0.077(3) 0.099(4) -0.007(3) 0.003(3) -0.001(3)
F(2) 0.112(6) 0.107(5) 0.156(7) -0.006(4) 0.014(5) 0.001(4)
F(3) 0.053(4) 0.182(7) 0.130(6) 0.028(5) 0.021(4) 0.009(6)
F(4) 0.251(13) 0.135(7) 0.205(11) -0.048(8) -0.015(9) 0.040(7)
O(1) 0.036(3) 0.058(4) 0.059(4) 0.001(3) 0.002(3) -0.004(3)
O(2) 0.036(3) 0.065(4) 0.071(5) -0.013(3) 0.012(3) 0.008(3)
O(3) 0.052(4) 0.050(3) 0.070(5) 0.007(3) 0.008(3) 0.009(3)
O(4) 0.052(4) 0.058(4) 0.063(5) 0.003(3) -0.005(3) 0.009(3)
O(5) 0.033(3) 0.046(3) 0.068(4) -0.002(3) 0.003(3) -0.005(3)
O(6) 0.047(4) 0.060(4) 0.058(4) -0.001(3) 0.000(3) 0.008(3)
O(7) 0.056(4) 0.069(4) 0.047(4) -0.002(3) 0.008(3) 0.012(3)
O(8) 0.036(3) 0.069(4) 0.079(5) -0.015(3) 0.011(3) 0.022(3)
N(1) 0.044(5) 0.061(5) 0.066(6) 0.001(4) 0.013(4) 0.009(4)
N(2) 0.046(5) 0.058(5) 0.062(6) 0.001(4) -0.002(4) 0.004(4)
C(1) 0.041(6) 0.059(6) 0.072(8) -0.005(5) -0.002(5) 0.002(6)
C(2) 0.045(6) 0.064(6) 0.059(7) 0.006(5) 0.001(5) 0.004(5)
C(3) 0.040(7) 0.061(7) 0.073(9) -0.021(6) 0.020(6) -0.015(6)
C(4) 0.043(7) 0.072(7) 0.053(7) 0.002(6) 0.006(6) -0.002(6)
C(5) 0.083(9) 0.058(6) 0.067(8) -0.013(6) 0.019(7) 0.005(6)
C(6) 0.075(9) 0.054(7) 0.091(10) -0.020(7) 0.029(8) -0.009(7)
C(7) 0.061(8) 0.084(9) 0.093(10) -0.017(7) 0.023(8) -0.031(8)
C(8) 0.055(8) 0.061(7) 0.065(8) -0.006(6) 0.016(7) -0.010(6)
C(9) 0.058(7) 0.049(6) 0.051(7) 0.004(5) -0.006(5) 0.007(5)
C(10) 0.112(10) 0.094(8) 0.107(10) -0.043(8) 0.047(8) -0.013(8)
C(11) 0.051(7) 0.099(9) 0.100(10) -0.017(6) 0.012(7) -0.019(8)
C(12) 0.036(6) 0.073(8) 0.061(9) 0.002(5) 0.007(5) -0.014(8)
C(13) 0.040(6) 0.061(7) 0.067(9) -0.002(5) 0.014(6) -0.001(7)
C(14) 0.045(6) 0.096(9) 0.051(8) -0.003(6) 0.009(5) -0.011(7)
C(15) 0.052(7) 0.070(8) 0.096(11) -0.006(6) 0.003(7) -0.032(9)
C(16) 0.066(8) 0.060(7) 0.083(10) 0.010(6) 0.004(7) 0.011(9)
C(17) 0.062(7) 0.065(8) 0.076(10) 0.013(6) 0.013(6) 0.004(8)
C(18) 0.051(6) 0.072(6) 0.039(6) -0.001(5) 0.008(5) -0.006(5)
C(19) 0.091(9) 0.094(9) 0.113(11) 0.007(7) 0.019(8) -0.017(8)
C(20) 0.084(9) 0.062(7) 0.102(10) -0.001(6) 0.008(7) 0.010(7)
C(21) 0.054(8) 0.063(7) 0.062(8) -0.005(7) 0.004(6) 0.003(6)
C(22) 0.042(7) 0.073(8) 0.073(8) -0.005(7) -0.006(6) 0.004(6)
C(23) 0.060(8) 0.107(9) 0.088(9) 0.019(8) -0.010(6) 0.018(8)
C(24) 0.072(9) 0.061(8) 0.120(11) 0.008(7) -0.004(8) 0.030(7)
C(25) 0.066(9) 0.068(8) 0.114(11) -0.003(7) 0.001(8) 0.018(7)
C(26) 0.018(6) 0.126(11) 0.090(10) 0.005(8) -0.012(6) -0.017(8)
C(27) 0.045(6) 0.068(6) 0.058(7) -0.013(5) 0.006(5) 0.001(6)
C(28) 0.044(6) 0.068(7) 0.066(7) -0.005(5) -0.009(6) 0.004(5)
C(29) 0.036(7) 0.071(8) 0.070(8) 0.012(6) 0.008(6) 0.033(7)
C(30) 0.058(8) 0.050(6) 0.062(8) -0.006(6) 0.018(6) -0.006(6)
C(31) 0.072(8) 0.048(6) 0.081(9) 0.021(6) 0.027(7) 0.004(6)
C(32) 0.047(7) 0.084(8) 0.056(8) 0.019(6) 0.009(6) 0.028(7)
C(33) 0.045(7) 0.084(8) 0.074(9) 0.006(6) 0.007(6) 0.013(7)
C(34) 0.048(7) 0.064(7) 0.071(9) -0.001(6) 0.008(6) 0.008(6)
C(35) 0.054(7) 0.061(7) 0.063(8) 0.014(5) -0.002(6) 0.008(6)
C(36) 0.065(7) 0.103(8) 0.096(10) 0.022(7) 0.014(6) 0.039(7)
C(37) 0.057(8) 0.106(9) 0.102(10) 0.007(7) -0.005(7) 0.020(8)
C(38) 0.035(6) 0.092(9) 0.053(9) 0.001(6) -0.005(5) 0.013(8)
C(39) 0.043(6) 0.081(8) 0.058(9) 0.011(6) 0.003(6) 0.028(7)
C(40) 0.048(7) 0.093(8) 0.052(8) -0.001(6) 0.002(6) 0.019(8)
C(41) 0.034(6) 0.118(10) 0.053(9) -0.020(7) 0.009(5) -0.004(9)
C(42) 0.044(6) 0.093(9) 0.062(9) -0.005(6) 0.005(6) 0.018(7)
C(43) 0.045(6) 0.091(9) 0.060(9) -0.004(6) 0.007(6) 0.027(8)
C(44) 0.058(7) 0.080(7) 0.060(7) 0.001(5) 0.015(6) -0.013(6)
C(45) 0.057(7) 0.117(9) 0.081(9) -0.021(6) 0.013(6) 0.011(7)
C(46) 0.070(8) 0.079(8) 0.089(9) 0.001(6) 0.002(6) 0.023(7)
C(47) 0.058(9) 0.063(8) 0.098(10) 0.006(7) 0.000(8) -0.009(7)
C(48) 0.039(8) 0.132(13) 0.084(9) -0.016(9) 0.014(7) -0.000(8)
C(49) 0.065(10) 0.173(15) 0.098(12) -0.028(12) -0.005(8) -0.003(12)
C(50) 0.092(14) 0.201(19) 0.099(13) -0.091(14) 0.014(11) 0.003(14)
C(51) 0.127(14) 0.109(11) 0.092(11) -0.053(11) 0.014(10) 0.022(8)
C(52) 0.035(8) 0.27(2) 0.130(15) 0.020(13) 0.039(9) -0.076(17)
C(53) 0.094(12) 0.071(8) 0.137(15) -0.007(9) -0.030(11) 0.025(9)
C(54) 0.080(11) 0.116(12) 0.103(12) -0.026(9) 0.004(9) -0.006(10)
C(55) 0.079(11) 0.112(14) 0.158(19) 0.007(10) -0.035(13) -0.035(12)
C(56) 0.16(2) 0.088(12) 0.16(2) -0.015(13) -0.057(16) -0.014(13)
C(57) 0.20(2) 0.093(13) 0.072(11) -0.078(13) -0.011(14) 0.002(11)
C(58) 0.118(13) 0.105(12) 0.109(14) -0.048(11) 0.030(11) -0.023(10)
C(59) 0.156(16) 0.128(13) 0.25(2) 0.002(11) -0.080(14) 0.034(14)

loop_
_atom_type_symbol
_atom_type_description
_atom_type_scat_dispersion_real
_atom_type_scat_dispersion_imag
_atom_type_scat_source
C C 0.003 0.002
;
International Tables for Crystallography
(1992, Vol. C, Tables 4.2.6.8 and 6.1.1.4)
;
H H 0.000 0.000
;
International Tables for Crystallography
(1992, Vol. C, Table 6.1.1.4)
;
F F 0.017 0.010
;
International Tables for Crystallography
(1992, Vol. C, Tables 4.2.6.8 and 6.1.1.4)
;
N N 0.006 0.003
;
International Tables for Crystallography
(1992, Vol. C, Tables 4.2.6.8 and 6.1.1.4)
;
O O 0.011 0.006
;
International Tables for Crystallography
(1992, Vol. C, Tables 4.2.6.8 and 6.1.1.4)
;
Ti Ti 0.278 0.446
;
International Tables for Crystallography
(1992, Vol. C, Tables 4.2.6.8 and 6.1.1.4)
;

loop_
_geom_angle_atom_site_label_1
_geom_angle_atom_site_label_2
_geom_angle_atom_site_label_3
_geom_angle
_geom_angle_publ_flag
_geom_angle_site_symmetry_1
_geom_angle_site_symmetry_2
_geom_angle_site_symmetry_3
O(1) Ti(1) O(2) 150.7(2) yes . . .
O(1) Ti(1) O(3) 92.8(2) yes . . .
O(1) Ti(1) O(4) 103.0(2) yes . . .
O(1) Ti(1) O(5) 71.4(2) yes . . .
O(1) Ti(1) N(1) 77.1(2) yes . . .
O(2) Ti(1) O(3) 105.0(2) yes . . .
O(2) Ti(1) O(4) 99.4(2) yes . . .
O(2) Ti(1) O(5) 90.0(2) yes . . .
O(2) Ti(1) N(1) 82.3(2) yes . . .
O(3) Ti(1) O(4) 92.3(2) yes . . .
O(3) Ti(1) O(5) 164.1(2) yes . . .
O(3) Ti(1) N(1) 82.4(2) yes . . .
O(4) Ti(1) O(5) 90.4(2) yes . . .
O(4) Ti(1) N(1) 174.7(2) yes . . .
O(5) Ti(1) N(1) 94.6(2) yes . . .
O(1) Ti(2) O(5) 72.0(2) yes . . .
O(1) Ti(2) O(6) 99.2(2) yes . . .
O(1) Ti(2) O(7) 103.0(2) yes . . .
O(1) Ti(2) O(8) 95.3(2) yes . . .
O(1) Ti(2) N(2) 148.5(2) yes . . .
O(5) Ti(2) O(6) 93.5(2) yes . . .
O(5) Ti(2) O(7) 96.8(2) yes . . .
O(5) Ti(2) O(8) 166.8(2) yes . . .
O(5) Ti(2) N(2) 76.5(2) yes . . .
O(6) Ti(2) O(7) 157.5(2) yes . . .
O(6) Ti(2) O(8) 85.1(2) yes . . .
O(6) Ti(2) N(2) 82.3(2) yes . . .
O(7) Ti(2) O(8) 89.1(2) yes . . .
O(7) Ti(2) N(2) 80.8(2) yes . . .
O(8) Ti(2) N(2) 116.2(2) yes . . .
Ti(1) O(1) Ti(2) 108.2(2) yes . . .
Ti(1) O(1) C(1) 114.6(5) yes . . .
Ti(2) O(1) C(1) 122.9(4) yes . . .
Ti(1) O(2) C(3) 139.0(6) yes . . .
Ti(1) O(3) C(12) 141.2(6) yes . . .
Ti(1) O(4) C(21) 136.5(6) yes . . .
Ti(1) O(5) Ti(2) 107.1(2) yes . . .
Ti(1) O(5) C(27) 129.4(5) yes . . .
Ti(2) O(5) C(27) 121.5(5) yes . . .
Ti(2) O(6) C(29) 126.4(6) yes . . .
Ti(2) O(7) C(38) 144.1(6) yes . . .
Ti(2) O(8) C(47) 141.3(7) yes . . .
Ti(1) N(1) C(2) 109.2(5) yes . . .
Ti(1) N(1) C(9) 109.2(5) yes . . .
Ti(1) N(1) C(18) 111.8(5) yes . . .
C(2) N(1) C(9) 107.5(6) yes . . .
C(2) N(1) C(18) 110.0(6) yes . . .
C(9) N(1) C(18) 109.0(7) yes . . .
Ti(2) N(2) C(28) 104.8(5) yes . . .
Ti(2) N(2) C(35) 115.0(5) yes . . .
Ti(2) N(2) C(44) 109.5(5) yes . . .
C(28) N(2) C(35) 108.9(7) yes . . .
C(28) N(2) C(44) 111.3(7) yes . . .
C(35) N(2) C(44) 107.4(7) yes . . .
O(1) C(1) C(2) 108.9(7) yes . . .
N(1) C(2) C(1) 108.9(7) yes . . .
O(2) C(3) C(4) 123.0(9) yes . . .
O(2) C(3) C(8) 115.1(9) yes . . .
C(4) C(3) C(8) 121.8(10) yes . . .
C(3) C(4) C(5) 119.9(9) yes . . .
C(3) C(4) C(9) 120.8(9) yes . . .
C(5) C(4) C(9) 119.2(9) yes . . .
C(4) C(5) C(6) 119.4(10) yes . . .
C(5) C(6) C(7) 119.6(11) yes . . .
C(5) C(6) C(10) 117.8(10) yes . . .
C(7) C(6) C(10) 122.5(11) yes . . .
C(6) C(7) C(8) 122.6(11) yes . . .
C(3) C(8) C(7) 116.4(10) yes . . .
C(3) C(8) C(11) 122.7(10) yes . . .
C(7) C(8) C(11) 120.8(10) yes . . .
N(1) C(9) C(4) 114.8(7) yes . . .
O(3) C(12) C(13) 120.5(10) yes . . .
O(3) C(12) C(17) 119.0(11) yes . . .
C(13) C(12) C(17) 120.5(11) yes . . .
C(12) C(13) C(14) 120.3(10) yes . . .
C(12) C(13) C(18) 118.7(10) yes . . .
C(14) C(13) C(18) 121.0(10) yes . . .
C(13) C(14) C(15) 118.2(11) yes . . .
C(14) C(15) C(16) 120.1(12) yes . . .
C(14) C(15) C(19) 116.5(11) yes . . .
C(16) C(15) C(19) 123.2(11) yes . . .
C(15) C(16) C(17) 122.6(11) yes . . .
C(12) C(17) C(16) 118.2(12) yes . . .
C(12) C(17) C(20) 120.9(11) yes . . .
C(16) C(17) C(20) 120.9(10) yes . . .
N(1) C(18) C(13) 113.6(8) yes . . .
O(4) C(21) C(22) 124.3(10) yes . . .
O(4) C(21) C(26) 121.8(10) yes . . .
C(22) C(21) C(26) 113.9(10) yes . . .
F(1) C(22) C(21) 117.3(9) yes . . .
F(1) C(22) C(23) 119.3(9) yes . . .
C(21) C(22) C(23) 123.4(11) yes . . .
C(22) C(23) C(24) 118.7(10) yes . . .
C(23) C(24) C(25) 120.2(11) yes . . .
C(24) C(25) C(26) 118.6(11) yes . . .
F(2) C(26) C(21) 115.4(11) yes . . .
F(2) C(26) C(25) 119.5(12) yes . . .
C(21) C(26) C(25) 125.1(10) yes . . .
O(5) C(27) C(28) 108.9(7) yes . . .
N(2) C(28) C(27) 108.7(7) yes . . .
O(6) C(29) C(30) 116.8(9) yes . . .
O(6) C(29) C(34) 120.8(9) yes . . .
C(30) C(29) C(34) 122.3(10) yes . . .
C(29) C(30) C(31) 116.6(9) yes . . .
C(29) C(30) C(35) 117.4(9) yes . . .
C(31) C(30) C(35) 125.9(9) yes . . .
C(30) C(31) C(32) 122.4(10) yes . . .
C(31) C(32) C(33) 119.0(10) yes . . .
C(31) C(32) C(36) 120.7(10) yes . . .
C(33) C(32) C(36) 120.2(9) yes . . .
C(32) C(33) C(34) 120.5(10) yes . . .
C(29) C(34) C(33) 119.0(10) yes . . .
C(29) C(34) C(37) 121.3(9) yes . . .
C(33) C(34) C(37) 119.7(10) yes . . .
N(2) C(35) C(30) 114.2(7) yes . . .
O(7) C(38) C(39) 118.5(10) yes . . .
O(7) C(38) C(43) 121.6(10) yes . . .
C(39) C(38) C(43) 119.9(11) yes . . .
C(38) C(39) C(40) 119.3(11) yes . . .
C(38) C(39) C(44) 121.8(10) yes . . .
C(40) C(39) C(44) 118.9(10) yes . . .
C(39) C(40) C(41) 120.7(11) yes . . .
C(40) C(41) C(42) 120.1(11) yes . . .
C(40) C(41) C(45) 121.0(11) yes . . .
C(42) C(41) C(45) 119.0(11) yes . . .
C(41) C(42) C(43) 120.0(11) yes . . .
C(38) C(43) C(42) 120.0(11) yes . . .
C(38) C(43) C(46) 117.7(10) yes . . .
C(42) C(43) C(46) 122.2(10) yes . . .
N(2) C(44) C(39) 113.2(7) yes . . .
O(8) C(47) C(48) 125.7(12) yes . . .
O(8) C(47) C(52) 123.5(13) yes . . .
C(48) C(47) C(52) 110.7(13) yes . . .
F(3) C(48) C(47) 115.6(12) yes . . .
F(3) C(48) C(49) 116.8(12) yes . . .
C(47) C(48) C(49) 127.5(15) yes . . .
C(48) C(49) C(50) 117.2(15) yes . . .
C(49) C(50) C(51) 123.9(18) yes . . .
C(50) C(51) C(52) 109.6(15) yes . . .
F(4) C(52) C(47) 124.0(18) yes . . .
F(4) C(52) C(51) 104.3(19) yes . . .
C(47) C(52) C(51) 130.9(14) yes . . .
C(54) C(53) C(58) 115.6(14) yes . . .
C(54) C(53) C(59) 124.3(15) yes . . .
C(58) C(53) C(59) 120.0(15) yes . . .
C(53) C(54) C(55) 122.8(16) yes . . .
C(54) C(55) C(56) 119.2(18) yes . . .
C(55) C(56) C(57) 119.8(18) yes . . .
C(56) C(57) C(58) 120.7(19) yes . . .
C(53) C(58) C(57) 121.9(17) yes . . .
C(61) C(60) C(65) 127.1(16) yes . . .
C(61) C(60) C(66) 111.6(16) yes . . .
C(65) C(60) C(66) 121.3(15) yes . . .
C(60) C(61) C(62) 112.6(15) yes . . .
C(61) C(62) C(63) 126.9(15) yes . . .
C(62) C(63) C(64) 114.6(16) yes . . .
C(63) C(64) C(65) 123.0(15) yes . . .
C(60) C(65) C(64) 115.6(14) yes . . .
C(68) C(67) C(70) 118(2) yes . . 3_654
C(68) C(67) C(71) 68(2) yes . . 3_654
C(70) C(67) C(71) 51.1(18) yes 3_654 . 3_654
C(67) C(68) C(69) 170(2) yes . . .
C(67) C(68) C(71) 131(2) yes . . .
C(67) C(68) C(71) 62(2) yes . . 3_654
C(69) C(68) C(71) 55.1(19) yes . . .
C(69) C(68) C(71) 124(2) yes . . 3_654
C(71) C(68) C(71) 69.3(19) yes . . 3_654
C(68) C(69) C(70) 120(2) yes . . .
C(68) C(69) C(71) 65(2) yes . . .
C(70) C(69) C(71) 56(2) yes . . .
C(67) C(70) C(69) 113(2) yes 3_654 . .
C(67) C(70) C(71) 60(2) yes 3_654 . .
C(69) C(70) C(71) 53.0(19) yes . . .
C(67) C(71) C(68) 160(3) yes 3_654 . .
C(67) C(71) C(68) 49.8(19) yes 3_654 . 3_654
C(67) C(71) C(69) 139(3) yes 3_654 . .
C(67) C(71) C(70) 68(2) yes 3_654 . .
C(67) C(71) C(71) 101(2) yes 3_654 . 3_654
C(68) C(71) C(68) 111(2) yes . . 3_654
C(68) C(71) C(69) 60(2) yes . . .
C(68) C(71) C(70) 131(2) yes . . .
C(68) C(71) C(71) 59.1(18) yes . . 3_654
C(68) C(71) C(69) 171(3) yes 3_654 . .
C(68) C(71) C(70) 118(2) yes 3_654 . .
C(68) C(71) C(71) 51.6(17) yes 3_654 . 3_654
C(69) C(71) C(70) 71(2) yes . . .
C(69) C(71) C(71) 119(2) yes . . 3_654
C(70) C(71) C(71) 169(3) yes . . 3_654
O(1) C(1) H(1) 109.6 no . . .
O(1) C(1) H(2) 109.6 no . . .
C(2) C(1) H(1) 109.6 no . . .
C(2) C(1) H(2) 109.6 no . . .
H(1) C(1) H(2) 109.5 no . . .
N(1) C(2) H(3) 109.6 no . . .
N(1) C(2) H(4) 109.6 no . . .
C(1) C(2) H(3) 109.6 no . . .
C(1) C(2) H(4) 109.6 no . . .
H(3) C(2) H(4) 109.5 no . . .
C(4) C(5) H(5) 120.3 no . . .
C(6) C(5) H(5) 120.3 no . . .
C(6) C(7) H(6) 118.7 no . . .
C(8) C(7) H(6) 118.7 no . . .
N(1) C(9) H(7) 108.1 no . . .
N(1) C(9) H(8) 108.1 no . . .
C(4) C(9) H(7) 108.1 no . . .
C(4) C(9) H(8) 108.1 no . . .
H(7) C(9) H(8) 109.5 no . . .
C(6) C(10) H(9) 109.5 no . . .
C(6) C(10) H(10) 109.5 no . . .
C(6) C(10) H(11) 109.5 no . . .
H(9) C(10) H(10) 109.5 no . . .
H(9) C(10) H(11) 109.5 no . . .
H(10) C(10) H(11) 109.5 no . . .
C(8) C(11) H(12) 109.5 no . . .
C(8) C(11) H(13) 109.5 no . . .
C(8) C(11) H(14) 109.5 no . . .
H(12) C(11) H(13) 109.5 no . . .
H(12) C(11) H(14) 109.5 no . . .
H(13) C(11) H(14) 109.5 no . . .
C(13) C(14) H(15) 120.9 no . . .
C(15) C(14) H(15) 120.9 no . . .
C(15) C(16) H(16) 118.7 no . . .
C(17) C(16) H(16) 118.7 no . . .
N(1) C(18) H(17) 108.4 no . . .
N(1) C(18) H(18) 108.4 no . . .
C(13) C(18) H(17) 108.4 no . . .
C(13) C(18) H(18) 108.4 no . . .
H(17) C(18) H(18) 109.5 no . . .
C(15) C(19) H(19) 109.5 no . . .
C(15) C(19) H(20) 109.5 no . . .
C(15) C(19) H(21) 109.5 no . . .
H(19) C(19) H(20) 109.5 no . . .
H(19) C(19) H(21) 109.5 no . . .
H(20) C(19) H(21) 109.5 no . . .
C(17) C(20) H(22) 109.5 no . . .
C(17) C(20) H(23) 109.5 no . . .
C(17) C(20) H(24) 109.5 no . . .
H(22) C(20) H(23) 109.5 no . . .
H(22) C(20) H(24) 109.5 no . . .
H(23) C(20) H(24) 109.5 no . . .
C(22) C(23) H(25) 120.6 no . . .
C(24) C(23) H(25) 120.6 no . . .
C(23) C(24) H(26) 119.9 no . . .
C(25) C(24) H(26) 119.9 no . . .
C(24) C(25) H(27) 120.7 no . . .
C(26) C(25) H(27) 120.7 no . . .
O(5) C(27) H(28) 109.6 no . . .
O(5) C(27) H(29) 109.6 no . . .
C(28) C(27) H(28) 109.6 no . . .
C(28) C(27) H(29) 109.6 no . . .
H(28) C(27) H(29) 109.5 no . . .
N(2) C(28) H(30) 109.7 no . . .
N(2) C(28) H(31) 109.7 no . . .
C(27) C(28) H(30) 109.7 no . . .
C(27) C(28) H(31) 109.7 no . . .
H(30) C(28) H(31) 109.5 no . . .
C(30) C(31) H(32) 118.8 no . . .
C(32) C(31) H(32) 118.8 no . . .
C(32) C(33) H(33) 119.7 no . . .
C(34) C(33) H(33) 119.7 no . . .
N(2) C(35) H(34) 108.3 no . . .
N(2) C(35) H(35) 108.3 no . . .
C(30) C(35) H(34) 108.3 no . . .
C(30) C(35) H(35) 108.3 no . . .
H(34) C(35) H(35) 109.5 no . . .
C(32) C(36) H(36) 109.5 no . . .
C(32) C(36) H(37) 109.5 no . . .
C(32) C(36) H(38) 109.5 no . . .
H(36) C(36) H(37) 109.5 no . . .
H(36) C(36) H(38) 109.5 no . . .
H(37) C(36) H(38) 109.5 no . . .
C(34) C(37) H(39) 109.5 no . . .
C(34) C(37) H(40) 109.5 no . . .
C(34) C(37) H(41) 109.5 no . . .
H(39) C(37) H(40) 109.5 no . . .
H(39) C(37) H(41) 109.5 no . . .
H(40) C(37) H(41) 109.5 no . . .
C(39) C(40) H(42) 119.7 no . . .
C(41) C(40) H(42) 119.7 no . . .
C(41) C(42) H(43) 120.0 no . . .
C(43) C(42) H(43) 120.0 no . . .
N(2) C(44) H(44) 108.5 no . . .
N(2) C(44) H(45) 108.5 no . . .
C(39) C(44) H(44) 108.5 no . . .
C(39) C(44) H(45) 108.5 no . . .
H(44) C(44) H(45) 109.5 no . . .
C(41) C(45) H(46) 109.5 no . . .
C(41) C(45) H(47) 109.5 no . . .
C(41) C(45) H(48) 109.5 no . . .
H(46) C(45) H(47) 109.5 no . . .
H(46) C(45) H(48) 109.5 no . . .
H(47) C(45) H(48) 109.5 no . . .
C(43) C(46) H(49) 109.5 no . . .
C(43) C(46) H(50) 109.5 no . . .
C(43) C(46) H(51) 109.5 no . . .
H(49) C(46) H(50) 109.5 no . . .
H(49) C(46) H(51) 109.5 no . . .
H(50) C(46) H(51) 109.5 no . . .
C(48) C(49) H(52) 121.4 no . . .
C(50) C(49) H(52) 121.4 no . . .
C(49) C(50) H(53) 118.0 no . . .
C(51) C(50) H(53) 118.0 no . . .
C(50) C(51) H(54) 125.2 no . . .
C(52) C(51) H(54) 125.2 no . . .
C(53) C(54) H(55) 118.6 no . . .
C(55) C(54) H(55) 118.6 no . . .
C(54) C(55) H(56) 120.4 no . . .
C(56) C(55) H(56) 120.4 no . . .
C(55) C(56) H(57) 120.1 no . . .
C(57) C(56) H(57) 120.1 no . . .
C(56) C(57) H(58) 119.7 no . . .
C(58) C(57) H(58) 119.7 no . . .
C(53) C(58) H(59) 119.1 no . . .
C(57) C(58) H(59) 119.1 no . . .
C(53) C(59) H(60) 109.5 no . . .
C(53) C(59) H(61) 109.5 no . . .
C(53) C(59) H(62) 109.5 no . . .
H(60) C(59) H(61) 109.5 no . . .
H(60) C(59) H(62) 109.5 no . . .
H(61) C(59) H(62) 109.5 no . . .

loop_
_geom_bond_atom_site_label_1
_geom_bond_atom_site_label_2
_geom_bond_distance
_geom_bond_publ_flag
_geom_bond_site_symmetry_1
_geom_bond_site_symmetry_2
Ti(1) O(1) 2.019(5) yes . .
Ti(1) O(2) 1.830(5) yes . .
Ti(1) O(3) 1.860(6) yes . .
Ti(1) O(4) 1.860(6) yes . .
Ti(1) O(5) 1.995(5) yes . .
Ti(1) N(1) 2.285(7) yes . .
Ti(2) O(1) 1.966(6) yes . .
Ti(2) O(5) 2.017(5) yes . .
Ti(2) O(6) 1.880(6) yes . .
Ti(2) O(7) 1.823(6) yes . .
Ti(2) O(8) 1.878(6) yes . .
Ti(2) N(2) 2.285(7) yes . .
F(1) C(22) 1.351(13) yes . .
F(2) C(26) 1.368(13) yes . .
F(3) C(48) 1.323(18) yes . .
F(4) C(52) 1.29(2) yes . .
O(1) C(1) 1.429(11) yes . .
O(2) C(3) 1.351(12) yes . .
O(3) C(12) 1.367(14) yes . .
O(4) C(21) 1.339(12) yes . .
O(5) C(27) 1.426(11) yes . .
O(6) C(29) 1.381(12) yes . .
O(7) C(38) 1.363(14) yes . .
O(8) C(47) 1.305(14) yes . .
N(1) C(2) 1.535(11) yes . .
N(1) C(9) 1.488(11) yes . .
N(1) C(18) 1.517(12) yes . .
N(2) C(28) 1.486(11) yes . .
N(2) C(35) 1.475(12) yes . .
N(2) C(44) 1.515(12) yes . .
C(1) C(2) 1.522(13) yes . .
C(3) C(4) 1.364(15) yes . .
C(3) C(8) 1.420(15) yes . .
C(4) C(5) 1.415(15) yes . .
C(4) C(9) 1.496(14) yes . .
C(5) C(6) 1.388(17) yes . .
C(6) C(7) 1.382(18) yes . .
C(6) C(10) 1.556(17) yes . .
C(7) C(8) 1.400(17) yes . .
C(8) C(11) 1.482(16) yes . .
C(12) C(13) 1.388(18) yes . .
C(12) C(17) 1.413(17) yes . .
C(13) C(14) 1.382(17) yes . .
C(13) C(18) 1.493(13) yes . .
C(14) C(15) 1.429(17) yes . .
C(15) C(16) 1.35(2) yes . .
C(15) C(19) 1.528(19) yes . .
C(16) C(17) 1.36(2) yes . .
C(17) C(20) 1.503(17) yes . .
C(21) C(22) 1.352(16) yes . .
C(21) C(26) 1.411(18) yes . .
C(22) C(23) 1.375(17) yes . .
C(23) C(24) 1.410(18) yes . .
C(24) C(25) 1.327(19) yes . .
C(25) C(26) 1.353(18) yes . .
C(27) C(28) 1.530(13) yes . .
C(29) C(30) 1.397(15) yes . .
C(29) C(34) 1.373(15) yes . .
C(30) C(31) 1.378(15) yes . .
C(30) C(35) 1.491(14) yes . .
C(31) C(32) 1.375(16) yes . .
C(32) C(33) 1.386(16) yes . .
C(32) C(36) 1.505(15) yes . .
C(33) C(34) 1.373(15) yes . .
C(34) C(37) 1.509(15) yes . .
C(38) C(39) 1.404(16) yes . .
C(38) C(43) 1.390(17) yes . .
C(39) C(40) 1.386(18) yes . .
C(39) C(44) 1.514(15) yes . .
C(40) C(41) 1.367(18) yes . .
C(41) C(42) 1.402(18) yes . .
C(41) C(45) 1.513(16) yes . .
C(42) C(43) 1.375(18) yes . .
C(43) C(46) 1.496(15) yes . .
C(47) C(48) 1.325(19) yes . .
C(47) C(52) 1.26(2) yes . .
C(48) C(49) 1.36(2) yes . .
C(49) C(50) 1.33(2) yes . .
C(50) C(51) 1.34(2) yes . .
C(51) C(52) 1.49(2) yes . .
C(53) C(54) 1.40(2) yes . .
C(53) C(58) 1.40(2) yes . .
C(53) C(59) 1.49(2) yes . .
C(54) C(55) 1.34(2) yes . .
C(55) C(56) 1.36(3) yes . .
C(56) C(57) 1.39(3) yes . .
C(57) C(58) 1.32(2) yes . .
C(60) C(61) 1.41(2) yes . .
C(60) C(65) 1.34(2) yes . .
C(60) C(66) 1.38(2) yes . .
C(61) C(62) 1.38(2) yes . .
C(62) C(63) 1.35(2) yes . .
C(63) C(64) 1.45(2) yes . .
C(64) C(65) 1.38(2) yes . .
C(67) C(68) 1.29(4) yes . .
C(67) C(70) 1.60(4) yes . 3_654
C(67) C(71) 1.50(4) yes . 3_654
C(68) C(69) 1.37(3) yes . .
C(68) C(71) 1.43(3) yes . .
C(68) C(71) 1.56(3) yes . 3_654
C(69) C(70) 1.53(3) yes . .
C(69) C(71) 1.29(4) yes . .
C(70) C(71) 1.34(3) yes . .
C(71) C(71) 1.70(4) yes . 3_654
C(1) H(1) 1.040 no . .
C(1) H(2) 1.040 no . .
C(2) H(3) 1.070 no . .
C(2) H(4) 1.070 no . .
C(5) H(5) 1.080 no . .
C(7) H(6) 1.080 no . .
C(9) H(7) 1.080 no . .
C(9) H(8) 1.080 no . .
C(10) H(9) 1.060 no . .
C(10) H(10) 1.060 no . .
C(10) H(11) 1.060 no . .
C(11) H(12) 1.060 no . .
C(11) H(13) 1.060 no . .
C(11) H(14) 1.060 no . .
C(14) H(15) 1.080 no . .
C(16) H(16) 1.080 no . .
C(18) H(17) 1.080 no . .
C(18) H(18) 1.080 no . .
C(19) H(19) 1.020 no . .
C(19) H(20) 1.020 no . .
C(19) H(21) 1.020 no . .
C(20) H(22) 1.080 no . .
C(20) H(23) 1.080 no . .
C(20) H(24) 1.080 no . .
C(23) H(25) 1.080 no . .
C(24) H(26) 1.080 no . .
C(25) H(27) 1.080 no . .
C(27) H(28) 1.080 no . .
C(27) H(29) 1.080 no . .
C(28) H(30) 1.050 no . .
C(28) H(31) 1.050 no . .
C(31) H(32) 1.020 no . .
C(33) H(33) 1.080 no . .
C(35) H(34) 1.080 no . .
C(35) H(35) 1.080 no . .
C(36) H(36) 1.070 no . .
C(36) H(37) 1.070 no . .
C(36) H(38) 1.070 no . .
C(37) H(39) 0.980 no . .
C(37) H(40) 0.980 no . .
C(37) H(41) 0.980 no . .
C(40) H(42) 1.080 no . .
C(42) H(43) 1.030 no . .
C(44) H(44) 1.000 no . .
C(44) H(45) 1.000 no . .
C(45) H(46) 1.000 no . .
C(45) H(47) 1.000 no . .
C(45) H(48) 1.000 no . .
C(46) H(49) 1.000 no . .
C(46) H(50) 1.000 no . .
C(46) H(51) 1.000 no . .
C(49) H(52) 1.080 no . .
C(50) H(53) 0.960 no . .
C(51) H(54) 1.080 no . .
C(54) H(55) 1.080 no . .
C(55) H(56) 1.080 no . .
C(56) H(57) 1.080 no . .
C(57) H(58) 1.080 no . .
C(58) H(59) 1.080 no . .
C(59) H(60) 1.080 no . .
C(59) H(61) 1.080 no . .
C(59) H(62) 1.080 no . .

loop_
_geom_contact_atom_site_label_1
_geom_contact_atom_site_label_2
_geom_contact_distance
_geom_contact_publ_flag
_geom_contact_site_symmetry_1
_geom_contact_site_symmetry_2
F(1) C(45) 3.538(12) ? . 4_554
F(1) C(49) 3.555(16) ? . 1_655
F(1) C(57) 3.27(2) ? . 4_555
F(2) C(36) 3.566(12) ? . 2_645
F(3) C(11) 3.273(12) ? . 1_455
F(3) C(14) 3.522(14) ? . 4_455
O(3) C(45) 3.315(11) ? . 4_554
C(1) C(53) 3.518(17) ? . .
C(1) C(58) 3.42(2) ? . .
C(7) C(66) 3.57(2) ? . 4_555
C(8) C(66) 3.59(2) ? . 4_555
C(11) F(3) 3.273(12) ? . 1_655
C(12) C(40) 3.594(14) ? . 4_554
C(13) C(40) 3.499(13) ? . 4_554
C(14) F(3) 3.522(14) ? . 4_554
C(24) C(68) 3.53(2) ? . 1_656
C(29) C(69) 3.58(3) ? . 4_555
C(30) C(70) 3.46(2) ? . 4_555
C(35) C(70) 3.50(2) ? . 4_555
C(36) F(2) 3.566(12) ? . 2_655
C(40) C(12) 3.594(14) ? . 4_455
C(40) C(13) 3.499(13) ? . 4_455
C(40) C(63) 3.60(2) ? . 2_655
C(45) F(1) 3.538(12) ? . 4_455
C(45) O(3) 3.315(11) ? . 4_455
C(49) F(1) 3.555(16) ? . 1_455
C(53) C(1) 3.518(17) ? . .
C(57) F(1) 3.27(2) ? . 4_454
C(58) C(1) 3.42(2) ? . .
C(61) C(67) 3.42(4) ? . 3_654
C(63) C(40) 3.60(2) ? . 2_645
C(66) C(7) 3.57(2) ? . 4_454
C(66) C(8) 3.59(2) ? . 4_454
C(67) C(61) 3.42(4) ? . 3_654
C(68) C(24) 3.53(2) ? . 1_454
C(69) C(29) 3.58(3) ? . 4_454
C(70) C(30) 3.46(2) ? . 4_454
C(70) C(35) 3.50(2) ? . 4_454
F(1) H(4) 3.293 ? . 4_555
F(1) H(48) 2.795 ? . 4_554
F(1) H(52) 2.485 ? . 1_655
F(1) H(57) 3.271 ? . 4_555
F(1) H(58) 2.412 ? . 4_555
F(2) H(36) 2.972 ? . 2_645
F(2) H(38) 3.389 ? . 2_645
F(3) H(13) 2.655 ? . 1_455
F(3) H(14) 2.980 ? . 1_455
F(3) H(15) 2.474 ? . 4_455
F(3) H(19) 3.119 ? . 4_455
F(4) H(36) 3.596 ? . 2_645
F(4) H(55) 3.400 ? . .
F(4) H(62) 2.910 ? . .
O(2) H(43) 3.384 ? . 4_554
O(2) H(48) 2.889 ? . 4_554
O(3) H(47) 2.769 ? . 4_554
O(3) H(48) 3.129 ? . 4_554
O(4) H(57) 2.745 ? . 4_555
O(4) H(58) 3.582 ? . 4_555
C(3) H(43) 3.139 ? . 4_554
C(5) H(50) 3.509 ? . 4_554
C(6) H(26) 3.574 ? . 2_755
C(6) H(49) 3.395 ? . 4_554
C(6) H(50) 3.266 ? . 4_554
C(7) H(33) 3.299 ? . 1_655
C(7) H(37) 3.562 ? . 1_655
C(7) H(43) 3.339 ? . 4_554
C(7) H(49) 3.134 ? . 4_554
C(8) H(43) 2.780 ? . 4_554
C(10) H(26) 3.091 ? . 2_755
C(10) H(27) 3.375 ? . 2_755
C(10) H(38) 3.086 ? . 3_765
C(10) H(50) 3.510 ? . 4_554
C(11) H(21) 3.362 ? . 4_555
C(11) H(43) 2.929 ? . 4_554
C(11) H(48) 3.402 ? . 4_554
C(11) H(58) 3.337 ? . 4_555
C(12) H(42) 3.387 ? . 4_554
C(12) H(47) 3.004 ? . 4_554
C(13) H(42) 3.582 ? . 4_554
C(14) H(45) 3.177 ? . 4_554
C(14) H(59) 3.317 ? . .
C(15) H(42) 3.544 ? . 4_554
C(15) H(45) 3.201 ? . 4_554
C(15) H(59) 3.060 ? . .
C(16) H(42) 3.329 ? . 4_554
C(16) H(59) 3.288 ? . .
C(16) H(61) 3.151 ? . .
C(17) H(42) 3.243 ? . 4_554
C(17) H(47) 3.236 ? . 4_554
C(17) H(61) 3.014 ? . .
C(19) H(13) 3.427 ? . 4_454
C(19) H(24) 3.583 ? . 3_755
C(19) H(37) 3.354 ? . 4_554
C(19) H(45) 3.178 ? . 4_554
C(19) H(59) 3.466 ? . .
C(20) H(37) 3.544 ? . 2_645
C(20) H(47) 3.304 ? . 4_554
C(20) H(61) 3.126 ? . .
C(21) H(41) 3.527 ? . 4_555
C(21) H(48) 3.551 ? . 4_554
C(21) H(57) 3.040 ? . 4_555
C(22) H(41) 3.533 ? . 4_555
C(22) H(47) 3.487 ? . 4_554
C(22) H(48) 3.193 ? . 4_554
C(22) H(52) 3.349 ? . 1_655
C(22) H(57) 3.308 ? . 4_555
C(22) H(58) 3.411 ? . 4_555
C(23) H(40) 3.421 ? . 4_555
C(23) H(41) 3.415 ? . 4_555
C(23) H(52) 3.488 ? . 1_655
C(23) H(53) 3.548 ? . 1_655
C(24) H(11) 3.290 ? . 2_745
C(24) H(41) 3.213 ? . 4_555
C(25) H(11) 3.135 ? . 2_745
C(25) H(38) 3.291 ? . 2_645
C(25) H(41) 3.169 ? . 4_555
C(26) H(41) 3.295 ? . 4_555
C(27) H(57) 3.524 ? . 4_555
C(28) H(57) 3.516 ? . 4_555
C(30) H(19) 3.440 ? . 4_455
C(31) H(19) 3.021 ? . 4_455
C(31) H(20) 3.409 ? . 4_455
C(31) H(62) 3.466 ? . 2_655
C(32) H(6) 3.523 ? . 1_455
C(32) H(9) 3.388 ? . 3_765
C(32) H(10) 3.380 ? . 3_765
C(32) H(19) 3.175 ? . 4_455
C(33) H(6) 3.129 ? . 1_455
C(33) H(9) 3.504 ? . 3_765
C(36) H(6) 3.176 ? . 1_455
C(36) H(10) 3.038 ? . 3_765
C(36) H(23) 3.407 ? . 2_655
C(36) H(27) 2.870 ? . 2_655
C(37) H(49) 3.352 ? . 4_454
C(37) H(57) 3.530 ? . .
C(38) H(56) 3.553 ? . 4_555
C(40) H(18) 3.396 ? . 4_455
C(40) H(56) 3.469 ? . 4_555
C(41) H(18) 2.973 ? . 4_455
C(41) H(56) 3.037 ? . 4_555
C(42) H(14) 3.378 ? . 4_455
C(42) H(18) 2.828 ? . 4_455
C(42) H(56) 2.878 ? . 4_555
C(43) H(18) 3.170 ? . 4_455
C(43) H(56) 3.168 ? . 4_555
C(44) H(19) 3.381 ? . 4_455
C(45) H(14) 3.308 ? . 4_455
C(45) H(22) 3.495 ? . 4_455
C(45) H(52) 3.360 ? . 4_555
C(46) H(10) 3.425 ? . 4_455
C(46) H(41) 3.352 ? . 4_555
C(47) H(15) 3.596 ? . 4_455
C(48) H(15) 2.860 ? . 4_455
C(48) H(17) 3.324 ? . 4_455
C(49) H(15) 3.157 ? . 4_455
C(49) H(17) 2.897 ? . 4_455
C(49) H(25) 3.529 ? . 1_455
C(49) H(46) 3.107 ? . 4_454
C(50) H(5) 3.372 ? . 4_455
C(50) H(7) 3.362 ? . 4_455
C(50) H(17) 3.100 ? . 4_455
C(50) H(25) 3.373 ? . 1_455
C(50) H(46) 3.485 ? . 4_454
C(51) H(5) 3.295 ? . 4_455
C(51) H(55) 3.247 ? . .
C(52) H(55) 3.261 ? . .
C(53) H(1) 3.055 ? . .
C(53) H(2) 3.027 ? . .
C(54) H(2) 3.117 ? . .
C(55) H(2) 3.280 ? . .
C(55) H(31) 3.098 ? . 4_454
C(55) H(39) 3.303 ? . .
C(56) H(2) 3.357 ? . .
C(56) H(28) 3.045 ? . 4_454
C(56) H(31) 2.878 ? . 4_454
C(56) H(39) 3.493 ? . .
C(56) H(40) 3.485 ? . .
C(57) H(1) 3.582 ? . .
C(57) H(2) 3.258 ? . .
C(57) H(4) 3.206 ? . .
C(57) H(12) 3.358 ? . 4_454
C(57) H(28) 2.969 ? . 4_454
C(58) H(1) 2.948 ? . .
C(58) H(2) 3.102 ? . .
C(58) H(4) 3.381 ? . .
C(59) H(1) 3.316 ? . .
C(59) H(20) 3.274 ? . 3_755
C(59) H(23) 3.521 ? . .
C(59) H(32) 3.125 ? . 2_645
C(59) H(36) 3.535 ? . 2_645
C(60) H(22) 3.286 ? . 3_755
C(60) H(24) 3.480 ? . 3_755
C(60) H(29) 3.044 ? . 4_454
C(60) H(30) 3.159 ? . 4_454
C(61) H(29) 3.350 ? . 4_454
C(61) H(30) 3.416 ? . 4_454
C(61) H(34) 3.526 ? . 4_454
C(61) H(35) 3.328 ? . 4_454
C(61) H(46) 3.547 ? . 2_645
C(62) H(30) 3.414 ? . 4_454
C(62) H(34) 3.184 ? . 4_454
C(62) H(42) 3.509 ? . 2_645
C(62) H(46) 3.047 ? . 2_645
C(62) H(47) 3.516 ? . 2_645
C(62) H(55) 3.294 ? . 3_655
C(63) H(30) 3.204 ? . 4_454
C(63) H(34) 3.482 ? . 4_454
C(63) H(42) 2.967 ? . 2_645
C(63) H(55) 3.503 ? . 3_655
C(64) H(30) 2.944 ? . 4_454
C(64) H(42) 2.989 ? . 2_645
C(64) H(44) 3.506 ? . 2_645
C(64) H(60) 3.513 ? . .
C(65) H(24) 3.407 ? . 3_755
C(65) H(30) 2.974 ? . 4_454
C(66) H(12) 3.389 ? . 4_454
C(66) H(22) 3.238 ? . 3_755
C(66) H(24) 3.234 ? . 3_755
C(66) H(28) 3.591 ? . 4_454
C(66) H(29) 3.005 ? . 4_454
C(67) H(5) 2.997 ? . 4_454
C(67) H(7) 3.535 ? . 4_454
C(67) H(25) 2.983 ? . 1_454
C(67) H(26) 3.029 ? . 1_454
C(67) H(53) 2.789 ? . 1_554
C(68) H(5) 3.010 ? . 4_454
C(68) H(7) 3.123 ? . 4_454
C(68) H(9) 3.505 ? . 2_644
C(68) H(25) 2.990 ? . 1_454
C(68) H(26) 2.746 ? . 1_454
C(68) H(53) 3.499 ? . 1_554
C(69) H(5) 3.481 ? . 2_644
C(69) H(7) 3.312 ? . 4_454
C(69) H(8) 3.129 ? . 4_454
C(69) H(9) 2.842 ? . 2_644
C(69) H(25) 3.432 ? . 1_454
C(69) H(26) 2.852 ? . 1_454
C(69) H(35) 3.446 ? . 4_454
C(70) H(5) 3.102 ? . 2_644
C(70) H(9) 3.042 ? . 2_644
C(70) H(35) 2.775 ? . 4_454
C(70) H(53) 3.544 ? . 3_655
C(70) H(54) 3.511 ? . 3_655
C(71) H(5) 2.959 ? . 2_644
C(71) H(5) 3.436 ? . 4_454
C(71) H(9) 3.302 ? . 2_644
H(1) C(53) 3.055 ? . .
H(1) C(57) 3.582 ? . .
H(1) C(58) 2.948 ? . .
H(1) C(59) 3.316 ? . .
H(1) H(59) 2.980 ? . .
H(1) H(61) 2.822 ? . .
H(1) H(62) 3.557 ? . .
H(2) C(53) 3.027 ? . .
H(2) C(54) 3.117 ? . .
H(2) C(55) 3.280 ? . .
H(2) C(56) 3.357 ? . .
H(2) C(57) 3.258 ? . .
H(2) C(58) 3.102 ? . .
H(3) H(25) 3.211 ? . 4_454
H(4) F(1) 3.293 ? . 4_454
H(4) C(57) 3.206 ? . .
H(4) C(58) 3.381 ? . .
H(4) H(25) 3.515 ? . 4_454
H(4) H(52) 3.502 ? . 4_554
H(4) H(58) 3.048 ? . .
H(4) H(59) 3.383 ? . .
H(5) C(50) 3.372 ? . 4_554
H(5) C(51) 3.295 ? . 4_554
H(5) C(67) 2.997 ? . 4_555
H(5) C(68) 3.010 ? . 4_555
H(5) C(69) 3.481 ? . 2_654
H(5) C(70) 3.102 ? . 2_654
H(5) C(71) 2.959 ? . 2_654
H(5) C(71) 3.436 ? . 4_555
H(5) H(53) 2.982 ? . 4_554
H(5) H(54) 2.912 ? . 4_554
H(6) C(32) 3.523 ? . 1_655
H(6) C(33) 3.129 ? . 1_655
H(6) C(36) 3.176 ? . 1_655
H(6) H(27) 3.492 ? . 2_755
H(6) H(33) 2.390 ? . 1_655
H(6) H(37) 2.605 ? . 1_655
H(6) H(38) 3.070 ? . 1_655
H(6) H(49) 3.185 ? . 4_554
H(7) C(50) 3.362 ? . 4_554
H(7) C(67) 3.535 ? . 4_555
H(7) C(68) 3.123 ? . 4_555
H(7) C(69) 3.312 ? . 4_555
H(7) H(25) 2.959 ? . 4_454
H(7) H(53) 2.910 ? . 4_554
H(8) C(69) 3.129 ? . 4_555
H(9) C(32) 3.388 ? . 3_765
H(9) C(33) 3.504 ? . 3_765
H(9) C(68) 3.505 ? . 2_654
H(9) C(69) 2.842 ? . 2_654
H(9) C(70) 3.042 ? . 2_654
H(9) C(71) 3.302 ? . 2_654
H(9) H(26) 2.714 ? . 2_755
H(9) H(38) 3.386 ? . 3_765
H(9) H(54) 3.338 ? . 4_554
H(10) C(32) 3.380 ? . 3_765
H(10) C(36) 3.038 ? . 3_765
H(10) C(46) 3.425 ? . 4_554
H(10) H(36) 3.088 ? . 3_765
H(10) H(38) 2.357 ? . 3_765
H(10) H(49) 3.206 ? . 4_554
H(10) H(50) 2.809 ? . 4_554
H(10) H(54) 3.211 ? . 4_554
H(11) C(24) 3.290 ? . 2_755
H(11) C(25) 3.135 ? . 2_755
H(11) H(26) 2.733 ? . 2_755
H(11) H(27) 2.391 ? . 2_755
H(11) H(33) 3.480 ? . 1_655
H(11) H(33) 3.371 ? . 3_765
H(11) H(38) 2.986 ? . 1_655
H(11) H(38) 3.084 ? . 3_765
H(12) C(57) 3.358 ? . 4_555
H(12) C(66) 3.389 ? . 4_555
H(12) H(21) 2.921 ? . 4_555
H(12) H(58) 2.508 ? . 4_555
H(12) H(59) 3.458 ? . 4_555
H(13) F(3) 2.655 ? . 1_655
H(13) C(19) 3.427 ? . 4_555
H(13) H(19) 3.077 ? . 4_555
H(13) H(21) 2.847 ? . 4_555
H(13) H(33) 3.444 ? . 1_655
H(13) H(37) 3.435 ? . 1_655
H(13) H(43) 3.114 ? . 4_554
H(14) F(3) 2.980 ? . 1_655
H(14) C(42) 3.378 ? . 4_554
H(14) C(45) 3.308 ? . 4_554
H(14) H(43) 2.468 ? . 4_554
H(14) H(46) 3.572 ? . 4_554
H(14) H(48) 2.409 ? . 4_554
H(14) H(52) 2.922 ? . 1_655
H(14) H(58) 3.268 ? . 4_555
H(15) F(3) 2.474 ? . 4_554
H(15) C(47) 3.596 ? . 4_554
H(15) C(48) 2.860 ? . 4_554
H(15) C(49) 3.157 ? . 4_554
H(15) H(45) 3.066 ? . 4_554
H(15) H(52) 3.136 ? . 4_554
H(16) H(16) 2.939 ? . 3_755
H(16) H(20) 3.513 ? . 3_755
H(16) H(60) 3.219 ? . 3_755
H(16) H(61) 3.254 ? . .
H(16) H(61) 3.599 ? . 3_755
H(17) C(48) 3.324 ? . 4_554
H(17) C(49) 2.897 ? . 4_554
H(17) C(50) 3.100 ? . 4_554
H(17) H(52) 3.062 ? . 4_554
H(17) H(53) 3.322 ? . 4_554
H(18) C(40) 3.396 ? . 4_554
H(18) C(41) 2.973 ? . 4_554
H(18) C(42) 2.828 ? . 4_554
H(18) C(43) 3.170 ? . 4_554
H(18) H(43) 3.126 ? . 4_554
H(18) H(48) 3.450 ? . 4_554
H(19) F(3) 3.119 ? . 4_554
H(19) C(30) 3.440 ? . 4_554
H(19) C(31) 3.021 ? . 4_554
H(19) C(32) 3.175 ? . 4_554
H(19) C(44) 3.381 ? . 4_554
H(19) H(13) 3.077 ? . 4_454
H(19) H(32) 3.205 ? . 4_554
H(19) H(37) 3.236 ? . 4_554
H(19) H(44) 3.458 ? . 4_554
H(19) H(45) 2.496 ? . 4_554
H(20) C(31) 3.409 ? . 4_554
H(20) C(59) 3.274 ? . 3_755
H(20) H(16) 3.513 ? . 3_755
H(20) H(24) 3.095 ? . 3_755
H(20) H(32) 3.090 ? . 4_554
H(20) H(36) 3.505 ? . 4_554
H(20) H(37) 3.130 ? . 4_554
H(20) H(45) 3.487 ? . 4_554
H(20) H(60) 2.746 ? . 3_755
H(20) H(61) 3.036 ? . 3_755
H(20) H(62) 3.546 ? . 3_755
H(21) C(11) 3.362 ? . 4_454
H(21) H(12) 2.921 ? . 4_454
H(21) H(13) 2.847 ? . 4_454
H(21) H(24) 3.124 ? . 3_755
H(21) H(37) 3.126 ? . 4_554
H(21) H(59) 2.891 ? . .
H(22) C(45) 3.495 ? . 4_554
H(22) C(60) 3.286 ? . 3_755
H(22) C(66) 3.238 ? . 3_755
H(22) H(47) 2.502 ? . 4_554
H(23) C(36) 3.407 ? . 2_645
H(23) C(59) 3.521 ? . .
H(23) H(36) 2.838 ? . 2_645
H(23) H(37) 3.078 ? . 2_645
H(23) H(61) 2.662 ? . .
H(23) H(62) 3.463 ? . .
H(24) C(19) 3.583 ? . 3_755
H(24) C(60) 3.480 ? . 3_755
H(24) C(65) 3.407 ? . 3_755
H(24) C(66) 3.234 ? . 3_755
H(24) H(20) 3.095 ? . 3_755
H(24) H(21) 3.124 ? . 3_755
H(24) H(37) 3.152 ? . 2_645
H(24) H(61) 3.238 ? . .
H(25) C(49) 3.529 ? . 1_655
H(25) C(50) 3.373 ? . 1_655
H(25) C(67) 2.983 ? . 1_656
H(25) C(68) 2.990 ? . 1_656
H(25) C(69) 3.432 ? . 1_656
H(25) H(3) 3.211 ? . 4_555
H(25) H(4) 3.515 ? . 4_555
H(25) H(7) 2.959 ? . 4_555
H(25) H(52) 2.943 ? . 1_655
H(25) H(53) 2.619 ? . 1_655
H(26) C(6) 3.574 ? . 2_745
H(26) C(10) 3.091 ? . 2_745
H(26) C(67) 3.029 ? . 1_656
H(26) C(68) 2.746 ? . 1_656
H(26) C(69) 2.852 ? . 1_656
H(26) H(9) 2.714 ? . 2_745
H(26) H(11) 2.733 ? . 2_745
H(27) C(10) 3.375 ? . 2_745
H(27) C(36) 2.870 ? . 2_645
H(27) H(6) 3.492 ? . 2_745
H(27) H(11) 2.391 ? . 2_745
H(27) H(36) 3.139 ? . 2_645
H(27) H(37) 2.748 ? . 2_645
H(27) H(38) 2.297 ? . 2_645
H(28) C(56) 3.045 ? . 4_555
H(28) C(57) 2.969 ? . 4_555
H(28) C(66) 3.591 ? . 4_555
H(28) H(57) 2.888 ? . 4_555
H(28) H(58) 2.758 ? . 4_555
H(29) C(60) 3.044 ? . 4_555
H(29) C(61) 3.350 ? . 4_555
H(29) C(66) 3.005 ? . 4_555
H(30) C(60) 3.159 ? . 4_555
H(30) C(61) 3.416 ? . 4_555
H(30) C(62) 3.414 ? . 4_555
H(30) C(63) 3.204 ? . 4_555
H(30) C(64) 2.944 ? . 4_555
H(30) C(65) 2.974 ? . 4_555
H(31) C(55) 3.098 ? . 4_555
H(31) C(56) 2.878 ? . 4_555
H(31) H(56) 3.132 ? . 4_555
H(31) H(57) 2.702 ? . 4_555
H(32) C(59) 3.125 ? . 2_655
H(32) H(19) 3.205 ? . 4_455
H(32) H(20) 3.090 ? . 4_455
H(32) H(54) 3.418 ? . 2_655
H(32) H(60) 2.889 ? . 2_655
H(32) H(62) 2.477 ? . 2_655
H(33) C(7) 3.299 ? . 1_455
H(33) H(6) 2.390 ? . 1_455
H(33) H(11) 3.480 ? . 1_455
H(33) H(11) 3.371 ? . 3_765
H(33) H(13) 3.444 ? . 1_455
H(33) H(49) 3.015 ? . 4_454
H(34) C(61) 3.526 ? . 4_555
H(34) C(62) 3.184 ? . 4_555
H(34) C(63) 3.482 ? . 4_555
H(35) C(61) 3.328 ? . 4_555
H(35) C(69) 3.446 ? . 4_555
H(35) C(70) 2.775 ? . 4_555
H(36) F(2) 2.972 ? . 2_655
H(36) F(4) 3.596 ? . 2_655
H(36) C(59) 3.535 ? . 2_655
H(36) H(10) 3.088 ? . 3_765
H(36) H(20) 3.505 ? . 4_455
H(36) H(23) 2.838 ? . 2_655
H(36) H(27) 3.139 ? . 2_655
H(36) H(54) 3.492 ? . 2_655
H(36) H(61) 3.457 ? . 2_655
H(36) H(62) 2.793 ? . 2_655
H(37) C(7) 3.562 ? . 1_455
H(37) C(19) 3.354 ? . 4_455
H(37) C(20) 3.544 ? . 2_655
H(37) H(6) 2.605 ? . 1_455
H(37) H(13) 3.435 ? . 1_455
H(37) H(19) 3.236 ? . 4_455
H(37) H(20) 3.130 ? . 4_455
H(37) H(21) 3.126 ? . 4_455
H(37) H(23) 3.078 ? . 2_655
H(37) H(24) 3.152 ? . 2_655
H(37) H(27) 2.748 ? . 2_655
H(38) F(2) 3.389 ? . 2_655
H(38) C(10) 3.086 ? . 3_765
H(38) C(25) 3.291 ? . 2_655
H(38) H(6) 3.070 ? . 1_455
H(38) H(9) 3.386 ? . 3_765
H(38) H(10) 2.357 ? . 3_765
H(38) H(11) 2.986 ? . 1_455
H(38) H(11) 3.084 ? . 3_765
H(38) H(27) 2.297 ? . 2_655
H(39) C(55) 3.303 ? . .
H(39) C(56) 3.493 ? . .
H(39) H(43) 3.578 ? . 4_454
H(39) H(49) 3.136 ? . 4_454
H(39) H(56) 2.971 ? . .
H(39) H(57) 3.359 ? . .
H(40) C(23) 3.421 ? . 4_454
H(40) C(56) 3.485 ? . .
H(40) H(57) 3.358 ? . .
H(41) C(21) 3.527 ? . 4_454
H(41) C(22) 3.533 ? . 4_454
H(41) C(23) 3.415 ? . 4_454
H(41) C(24) 3.213 ? . 4_454
H(41) C(25) 3.169 ? . 4_454
H(41) C(26) 3.295 ? . 4_454
H(41) C(46) 3.352 ? . 4_454
H(41) H(49) 2.724 ? . 4_454
H(41) H(51) 3.099 ? . 4_454
H(41) H(57) 3.287 ? . .
H(42) C(12) 3.387 ? . 4_455
H(42) C(13) 3.582 ? . 4_455
H(42) C(15) 3.544 ? . 4_455
H(42) C(16) 3.329 ? . 4_455
H(42) C(17) 3.243 ? . 4_455
H(42) C(62) 3.509 ? . 2_655
H(42) C(63) 2.967 ? . 2_655
H(42) C(64) 2.989 ? . 2_655
H(43) O(2) 3.384 ? . 4_455
H(43) C(3) 3.139 ? . 4_455
H(43) C(7) 3.339 ? . 4_455
H(43) C(8) 2.780 ? . 4_455
H(43) C(11) 2.929 ? . 4_455
H(43) H(13) 3.114 ? . 4_455
H(43) H(14) 2.468 ? . 4_455
H(43) H(18) 3.126 ? . 4_455
H(43) H(39) 3.578 ? . 4_555
H(43) H(56) 3.194 ? . 4_555
H(44) C(64) 3.506 ? . 2_655
H(44) H(19) 3.458 ? . 4_455
H(44) H(60) 3.539 ? . 2_655
H(45) C(14) 3.177 ? . 4_455
H(45) C(15) 3.201 ? . 4_455
H(45) C(19) 3.178 ? . 4_455
H(45) H(15) 3.066 ? . 4_455
H(45) H(19) 2.496 ? . 4_455
H(45) H(20) 3.487 ? . 4_455
H(46) C(49) 3.107 ? . 4_555
H(46) C(50) 3.485 ? . 4_555
H(46) C(61) 3.547 ? . 2_655
H(46) C(62) 3.047 ? . 2_655
H(46) H(14) 3.572 ? . 4_455
H(46) H(52) 2.835 ? . 4_555
H(46) H(53) 3.514 ? . 4_555
H(46) H(56) 3.260 ? . 4_555
H(47) O(3) 2.769 ? . 4_455
H(47) C(12) 3.004 ? . 4_455
H(47) C(17) 3.236 ? . 4_455
H(47) C(20) 3.304 ? . 4_455
H(47) C(22) 3.487 ? . 4_455
H(47) C(62) 3.516 ? . 2_655
H(47) H(22) 2.502 ? . 4_455
H(48) F(1) 2.795 ? . 4_455
H(48) O(2) 2.889 ? . 4_455
H(48) O(3) 3.129 ? . 4_455
H(48) C(11) 3.402 ? . 4_455
H(48) C(21) 3.551 ? . 4_455
H(48) C(22) 3.193 ? . 4_455
H(48) H(14) 2.409 ? . 4_455
H(48) H(18) 3.450 ? . 4_455
H(48) H(52) 2.972 ? . 4_555
H(49) C(6) 3.395 ? . 4_455
H(49) C(7) 3.134 ? . 4_455
H(49) C(37) 3.352 ? . 4_555
H(49) H(6) 3.185 ? . 4_455
H(49) H(10) 3.206 ? . 4_455
H(49) H(33) 3.015 ? . 4_555
H(49) H(39) 3.136 ? . 4_555
H(49) H(41) 2.724 ? . 4_555
H(50) C(5) 3.509 ? . 4_455
H(50) C(6) 3.266 ? . 4_455
H(50) C(10) 3.510 ? . 4_455
H(50) H(10) 2.809 ? . 4_455
H(51) H(41) 3.099 ? . 4_555
H(51) H(57) 3.091 ? . 4_555
H(52) F(1) 2.485 ? . 1_455
H(52) C(22) 3.349 ? . 1_455
H(52) C(23) 3.488 ? . 1_455
H(52) C(45) 3.360 ? . 4_454
H(52) H(4) 3.502 ? . 4_455
H(52) H(14) 2.922 ? . 1_455
H(52) H(15) 3.136 ? . 4_455
H(52) H(17) 3.062 ? . 4_455
H(52) H(25) 2.943 ? . 1_455
H(52) H(46) 2.835 ? . 4_454
H(52) H(48) 2.972 ? . 4_454
H(53) C(23) 3.548 ? . 1_455
H(53) C(67) 2.789 ? . 1_556
H(53) C(68) 3.499 ? . 1_556
H(53) C(70) 3.544 ? . 3_655
H(53) H(5) 2.982 ? . 4_455
H(53) H(7) 2.910 ? . 4_455
H(53) H(17) 3.322 ? . 4_455
H(53) H(25) 2.619 ? . 1_455
H(53) H(46) 3.514 ? . 4_454
H(54) C(70) 3.511 ? . 3_655
H(54) H(5) 2.912 ? . 4_455
H(54) H(9) 3.338 ? . 4_455
H(54) H(10) 3.211 ? . 4_455
H(54) H(32) 3.418 ? . 2_645
H(54) H(36) 3.492 ? . 2_645
H(54) H(55) 3.534 ? . .
H(54) H(62) 3.307 ? . .
H(55) F(4) 3.400 ? . .
H(55) C(51) 3.247 ? . .
H(55) C(52) 3.261 ? . .
H(55) C(62) 3.294 ? . 3_655
H(55) C(63) 3.503 ? . 3_655
H(55) H(54) 3.534 ? . .
H(56) C(38) 3.553 ? . 4_454
H(56) C(40) 3.469 ? . 4_454
H(56) C(41) 3.037 ? . 4_454
H(56) C(42) 2.878 ? . 4_454
H(56) C(43) 3.168 ? . 4_454
H(56) H(31) 3.132 ? . 4_454
H(56) H(39) 2.971 ? . .
H(56) H(43) 3.194 ? . 4_454
H(56) H(46) 3.260 ? . 4_454
H(57) F(1) 3.271 ? . 4_454
H(57) O(4) 2.745 ? . 4_454
H(57) C(21) 3.040 ? . 4_454
H(57) C(22) 3.308 ? . 4_454
H(57) C(27) 3.524 ? . 4_454
H(57) C(28) 3.516 ? . 4_454
H(57) C(37) 3.530 ? . .
H(57) H(28) 2.888 ? . 4_454
H(57) H(31) 2.702 ? . 4_454
H(57) H(39) 3.359 ? . .
H(57) H(40) 3.358 ? . .
H(57) H(41) 3.287 ? . .
H(57) H(51) 3.091 ? . 4_454
H(58) F(1) 2.412 ? . 4_454
H(58) O(4) 3.582 ? . 4_454
H(58) C(11) 3.337 ? . 4_454
H(58) C(22) 3.411 ? . 4_454
H(58) H(4) 3.048 ? . .
H(58) H(12) 2.508 ? . 4_454
H(58) H(14) 3.268 ? . 4_454
H(58) H(28) 2.758 ? . 4_454
H(59) C(14) 3.317 ? . .
H(59) C(15) 3.060 ? . .
H(59) C(16) 3.288 ? . .
H(59) C(19) 3.466 ? . .
H(59) H(1) 2.980 ? . .
H(59) H(4) 3.383 ? . .
H(59) H(12) 3.458 ? . 4_454
H(59) H(21) 2.891 ? . .
H(60) C(64) 3.513 ? . .
H(60) H(16) 3.219 ? . 3_755
H(60) H(20) 2.746 ? . 3_755
H(60) H(32) 2.889 ? . 2_645
H(60) H(44) 3.539 ? . 2_645
H(61) C(16) 3.151 ? . .
H(61) C(17) 3.014 ? . .
H(61) C(20) 3.126 ? . .
H(61) H(1) 2.822 ? . .
H(61) H(16) 3.254 ? . .
H(61) H(16) 3.599 ? . 3_755
H(61) H(20) 3.036 ? . 3_755
H(61) H(23) 2.662 ? . .
H(61) H(24) 3.238 ? . .
H(61) H(36) 3.457 ? . 2_645
H(62) F(4) 2.910 ? . .
H(62) C(31) 3.466 ? . 2_645
H(62) H(1) 3.557 ? . .
H(62) H(20) 3.546 ? . 3_755
H(62) H(23) 3.463 ? . .
H(62) H(32) 2.477 ? . 2_645
H(62) H(36) 2.793 ? . 2_645
H(62) H(54) 3.307 ? . .

loop_
_geom_torsion_atom_site_label_1
_geom_torsion_atom_site_label_2
_geom_torsion_atom_site_label_3
_geom_torsion_atom_site_label_4
_geom_torsion
_geom_torsion_publ_flag
_geom_torsion_site_symmetry_1
_geom_torsion_site_symmetry_2
_geom_torsion_site_symmetry_3
_geom_torsion_site_symmetry_4
O(1) Ti(1) O(2) C(3) -18.9(12) ? . . . .
O(2) Ti(1) O(1) Ti(2) -62.3(6) ? . . . .
O(2) Ti(1) O(1) C(1) 78.9(7) ? . . . .
O(1) Ti(1) O(3) C(12) 66.7(9) ? . . . .
O(3) Ti(1) O(1) Ti(2) 169.7(3) ? . . . .
O(3) Ti(1) O(1) C(1) -49.1(5) ? . . . .
O(1) Ti(1) O(4) C(21) 104.9(9) ? . . . .
O(4) Ti(1) O(1) Ti(2) 76.8(3) ? . . . .
O(4) Ti(1) O(1) C(1) -142.0(5) ? . . . .
O(1) Ti(1) O(5) Ti(2) 8.9(2) ? . . . .
O(1) Ti(1) O(5) C(27) 172.5(7) ? . . . .
O(5) Ti(1) O(1) Ti(2) -9.2(2) ? . . . .
O(5) Ti(1) O(1) C(1) 132.0(5) ? . . . .
O(1) Ti(1) N(1) C(2) -6.6(5) ? . . . .
O(1) Ti(1) N(1) C(9) 110.7(5) ? . . . .
O(1) Ti(1) N(1) C(18) -128.6(5) ? . . . .
N(1) Ti(1) O(1) Ti(2) -108.7(3) ? . . . .
N(1) Ti(1) O(1) C(1) 32.5(5) ? . . . .
O(2) Ti(1) O(3) C(12) -89.7(9) ? . . . .
O(3) Ti(1) O(2) C(3) 106.5(9) ? . . . .
O(2) Ti(1) O(4) C(21) -94.1(9) ? . . . .
O(4) Ti(1) O(2) C(3) -158.6(9) ? . . . .
O(2) Ti(1) O(5) Ti(2) 165.8(3) ? . . . .
O(2) Ti(1) O(5) C(27) -30.5(7) ? . . . .
O(5) Ti(1) O(2) C(3) -68.2(9) ? . . . .
O(2) Ti(1) N(1) C(2) -165.7(5) ? . . . .
O(2) Ti(1) N(1) C(9) -48.4(5) ? . . . .
O(2) Ti(1) N(1) C(18) 72.4(5) ? . . . .
N(1) Ti(1) O(2) C(3) 26.5(9) ? . . . .
O(3) Ti(1) O(4) C(21) 11.5(9) ? . . . .
O(4) Ti(1) O(3) C(12) 169.9(9) ? . . . .
O(3) Ti(1) O(5) Ti(2) 5.0(11) ? . . . .
O(3) Ti(1) O(5) C(27) 168.6(10) ? . . . .
O(5) Ti(1) O(3) C(12) 70.5(15) ? . . . .
O(3) Ti(1) N(1) C(2) 88.0(5) ? . . . .
O(3) Ti(1) N(1) C(9) -154.7(5) ? . . . .
O(3) Ti(1) N(1) C(18) -34.0(5) ? . . . .
N(1) Ti(1) O(3) C(12) -9.8(9) ? . . . .
O(4) Ti(1) O(5) Ti(2) -94.7(3) ? . . . .
O(4) Ti(1) O(5) C(27) 68.9(7) ? . . . .
O(5) Ti(1) O(4) C(21) 175.8(9) ? . . . .
O(4) Ti(1) N(1) C(2) 85(3) ? . . . .
O(4) Ti(1) N(1) C(9) -158(2) ? . . . .
O(4) Ti(1) N(1) C(18) -37(3) ? . . . .
N(1) Ti(1) O(4) C(21) 14(3) ? . . . .
O(5) Ti(1) N(1) C(2) -76.3(5) ? . . . .
O(5) Ti(1) N(1) C(9) 41.0(5) ? . . . .
O(5) Ti(1) N(1) C(18) 161.8(5) ? . . . .
N(1) Ti(1) O(5) Ti(2) 83.6(2) ? . . . .
N(1) Ti(1) O(5) C(27) -112.8(6) ? . . . .
O(1) Ti(2) O(5) Ti(1) -9.1(2) ? . . . .
O(1) Ti(2) O(5) C(27) -174.3(6) ? . . . .
O(5) Ti(2) O(1) Ti(1) 9.0(2) ? . . . .
O(5) Ti(2) O(1) C(1) -128.2(6) ? . . . .
O(1) Ti(2) O(6) C(29) 159.0(7) ? . . . .
O(6) Ti(2) O(1) Ti(1) 99.8(3) ? . . . .
O(6) Ti(2) O(1) C(1) -37.4(6) ? . . . .
O(1) Ti(2) O(7) C(38) 170.9(9) ? . . . .
O(7) Ti(2) O(1) Ti(1) -84.0(3) ? . . . .
O(7) Ti(2) O(1) C(1) 138.8(6) ? . . . .
O(1) Ti(2) O(8) C(47) 85.9(11) ? . . . .
O(8) Ti(2) O(1) Ti(1) -174.3(3) ? . . . .
O(8) Ti(2) O(1) C(1) 48.5(6) ? . . . .
O(1) Ti(2) N(2) C(28) -29.4(8) ? . . . .
O(1) Ti(2) N(2) C(35) 90.2(7) ? . . . .
O(1) Ti(2) N(2) C(44) -148.9(5) ? . . . .
N(2) Ti(2) O(1) Ti(1) 9.6(6) ? . . . .
N(2) Ti(2) O(1) C(1) -127.6(6) ? . . . .
O(5) Ti(2) O(6) C(29) -128.7(7) ? . . . .
O(6) Ti(2) O(5) Ti(1) -107.6(2) ? . . . .
O(6) Ti(2) O(5) C(27) 87.2(6) ? . . . .
O(5) Ti(2) O(7) C(38) 98.0(9) ? . . . .
O(7) Ti(2) O(5) Ti(1) 92.4(3) ? . . . .
O(7) Ti(2) O(5) C(27) -72.8(6) ? . . . .
O(5) Ti(2) O(8) C(47) 100.0(15) ? . . . .
O(8) Ti(2) O(5) Ti(1) -23.8(13) ? . . . .
O(8) Ti(2) O(5) C(27) 171.0(10) ? . . . .
O(5) Ti(2) N(2) C(28) -28.8(5) ? . . . .
O(5) Ti(2) N(2) C(35) 90.7(6) ? . . . .
O(5) Ti(2) N(2) C(44) -148.3(5) ? . . . .
N(2) Ti(2) O(5) Ti(1) 171.2(3) ? . . . .
N(2) Ti(2) O(5) C(27) 6.0(5) ? . . . .
O(6) Ti(2) O(7) C(38) -18.8(14) ? . . . .
O(7) Ti(2) O(6) C(29) -11.3(11) ? . . . .
O(6) Ti(2) O(8) C(47) -175.3(11) ? . . . .
O(8) Ti(2) O(6) C(29) 64.5(7) ? . . . .
O(6) Ti(2) N(2) C(28) -124.4(5) ? . . . .
O(6) Ti(2) N(2) C(35) -4.8(6) ? . . . .
O(6) Ti(2) N(2) C(44) 116.1(5) ? . . . .
N(2) Ti(2) O(6) C(29) -52.8(7) ? . . . .
O(7) Ti(2) O(8) C(47) -17.1(11) ? . . . .
O(8) Ti(2) O(7) C(38) -93.8(9) ? . . . .
O(7) Ti(2) N(2) C(28) 70.5(5) ? . . . .
O(7) Ti(2) N(2) C(35) -170.0(6) ? . . . .
O(7) Ti(2) N(2) C(44) -49.0(5) ? . . . .
N(2) Ti(2) O(7) C(38) 22.9(9) ? . . . .
O(8) Ti(2) N(2) C(28) 155.0(5) ? . . . .
O(8) Ti(2) N(2) C(35) -85.5(6) ? . . . .
O(8) Ti(2) N(2) C(44) 35.5(6) ? . . . .
N(2) Ti(2) O(8) C(47) -96.4(11) ? . . . .
Ti(1) O(1) C(1) C(2) -52.9(7) ? . . . .
Ti(2) O(1) C(1) C(2) 81.9(7) ? . . . .
Ti(1) O(2) C(3) C(4) -9.2(17) ? . . . .
Ti(1) O(2) C(3) C(8) 171.3(7) ? . . . .
Ti(1) O(3) C(12) C(13) 27.7(14) ? . . . .
Ti(1) O(3) C(12) C(17) -153.7(7) ? . . . .
Ti(1) O(4) C(21) C(22) 98.4(12) ? . . . .
Ti(1) O(4) C(21) C(26) -83.7(13) ? . . . .
Ti(1) O(5) C(27) C(28) -143.6(6) ? . . . .
Ti(2) O(5) C(27) C(28) 18.0(9) ? . . . .
Ti(2) O(6) C(29) C(30) 63.7(11) ? . . . .
Ti(2) O(6) C(29) C(34) -115.4(10) ? . . . .
Ti(2) O(7) C(38) C(39) -1.8(15) ? . . . .
Ti(2) O(7) C(38) C(43) 179.1(7) ? . . . .
Ti(2) O(8) C(47) C(48) 138.5(11) ? . . . .
Ti(2) O(8) C(47) C(52) -46(2) ? . . . .
Ti(1) N(1) C(2) C(1) -17.3(8) ? . . . .
Ti(1) N(1) C(9) C(4) 63.8(9) ? . . . .
Ti(1) N(1) C(18) C(13) 65.2(8) ? . . . .
C(2) N(1) C(9) C(4) -177.8(8) ? . . . .
C(9) N(1) C(2) C(1) -135.7(7) ? . . . .
C(2) N(1) C(18) C(13) -56.3(9) ? . . . .
C(18) N(1) C(2) C(1) 105.7(8) ? . . . .
C(9) N(1) C(18) C(13) -174.0(7) ? . . . .
C(18) N(1) C(9) C(4) -58.6(10) ? . . . .
Ti(2) N(2) C(28) C(27) 46.2(7) ? . . . .
Ti(2) N(2) C(35) C(30) 51.7(9) ? . . . .
Ti(2) N(2) C(44) C(39) 65.6(8) ? . . . .
C(28) N(2) C(35) C(30) 169.0(8) ? . . . .
C(35) N(2) C(28) C(27) -77.3(9) ? . . . .
C(28) N(2) C(44) C(39) -49.8(10) ? . . . .
C(44) N(2) C(28) C(27) 164.4(7) ? . . . .
C(35) N(2) C(44) C(39) -168.9(8) ? . . . .
C(44) N(2) C(35) C(30) -70.3(10) ? . . . .
O(1) C(1) C(2) N(1) 43.1(9) ? . . . .
O(2) C(3) C(4) C(5) -174.3(9) ? . . . .
O(2) C(3) C(4) C(9) 7.5(16) ? . . . .
O(2) C(3) C(8) C(7) 176.3(10) ? . . . .
O(2) C(3) C(8) C(11) -5.5(15) ? . . . .
C(4) C(3) C(8) C(7) -3.2(17) ? . . . .
C(4) C(3) C(8) C(11) 175.0(10) ? . . . .
C(8) C(3) C(4) C(5) 5.2(17) ? . . . .
C(8) C(3) C(4) C(9) -173.1(10) ? . . . .
C(3) C(4) C(5) C(6) -3.7(16) ? . . . .
C(3) C(4) C(9) N(1) -42.1(13) ? . . . .
C(5) C(4) C(9) N(1) 139.7(9) ? . . . .
C(9) C(4) C(5) C(6) 174.6(10) ? . . . .
C(4) C(5) C(6) C(7) 0.4(13) ? . . . .
C(4) C(5) C(6) C(10) 177.8(10) ? . . . .
C(5) C(6) C(7) C(8) 1.6(19) ? . . . .
C(10) C(6) C(7) C(8) -175.8(11) ? . . . .
C(6) C(7) C(8) C(3) -0.2(14) ? . . . .
C(6) C(7) C(8) C(11) -178.4(11) ? . . . .
O(3) C(12) C(13) C(14) -178.1(8) ? . . . .
O(3) C(12) C(13) C(18) 3.9(13) ? . . . .
O(3) C(12) C(17) C(16) 179.1(8) ? . . . .
O(3) C(12) C(17) C(20) 0.5(11) ? . . . .
C(13) C(12) C(17) C(16) -2.2(14) ? . . . .
C(13) C(12) C(17) C(20) 179.1(9) ? . . . .
C(17) C(12) C(13) C(14) 3.3(14) ? . . . .
C(17) C(12) C(13) C(18) -174.7(8) ? . . . .
C(12) C(13) C(14) C(15) -2.9(13) ? . . . .
C(12) C(13) C(18) N(1) -50.8(11) ? . . . .
C(14) C(13) C(18) N(1) 131.2(9) ? . . . .
C(18) C(13) C(14) C(15) 175.1(8) ? . . . .
C(13) C(14) C(15) C(16) 1.5(14) ? . . . .
C(13) C(14) C(15) C(19) 177.7(8) ? . . . .
C(14) C(15) C(16) C(17) -0.6(12) ? . . . .
C(19) C(15) C(16) C(17) -176.5(10) ? . . . .
C(15) C(16) C(17) C(12) 0.9(14) ? . . . .
C(15) C(16) C(17) C(20) 179.6(9) ? . . . .
O(4) C(21) C(22) F(1) -1.8(16) ? . . . .
O(4) C(21) C(22) C(23) 178.8(10) ? . . . .
O(4) C(21) C(26) F(2) 4.4(16) ? . . . .
O(4) C(21) C(26) C(25) -177.9(11) ? . . . .
C(22) C(21) C(26) F(2) -177.6(10) ? . . . .
C(22) C(21) C(26) C(25) 0.2(14) ? . . . .
C(26) C(21) C(22) F(1) -179.8(7) ? . . . .
C(26) C(21) C(22) C(23) 0.8(15) ? . . . .
F(1) C(22) C(23) C(24) 179.1(10) ? . . . .
C(21) C(22) C(23) C(24) -1.5(18) ? . . . .
C(22) C(23) C(24) C(25) 1.3(18) ? . . . .
C(23) C(24) C(25) C(26) -0.3(15) ? . . . .
C(24) C(25) C(26) F(2) 177.3(11) ? . . . .
C(24) C(25) C(26) C(21) -0.4(15) ? . . . .
O(5) C(27) C(28) N(2) -43.5(9) ? . . . .
O(6) C(29) C(30) C(31) 179.4(9) ? . . . .
O(6) C(29) C(30) C(35) 1.8(14) ? . . . .
O(6) C(29) C(34) C(33) -178.2(10) ? . . . .
O(6) C(29) C(34) C(37) 2.4(16) ? . . . .
C(30) C(29) C(34) C(33) 2.7(17) ? . . . .
C(30) C(29) C(34) C(37) -176.7(10) ? . . . .
C(34) C(29) C(30) C(31) -1.5(16) ? . . . .
C(34) C(29) C(30) C(35) -179.1(10) ? . . . .
C(29) C(30) C(31) C(32) -0.5(15) ? . . . .
C(29) C(30) C(35) N(2) -57.3(13) ? . . . .
C(31) C(30) C(35) N(2) 125.3(11) ? . . . .
C(35) C(30) C(31) C(32) 176.9(10) ? . . . .
C(30) C(31) C(32) C(33) 1.2(18) ? . . . .
C(30) C(31) C(32) C(36) 178.9(10) ? . . . .
C(31) C(32) C(33) C(34) 0.1(15) ? . . . .
C(36) C(32) C(33) C(34) -177.6(10) ? . . . .
C(32) C(33) C(34) C(29) -2.0(17) ? . . . .
C(32) C(33) C(34) C(37) 177.4(10) ? . . . .
O(7) C(38) C(39) C(40) -178.0(8) ? . . . .
O(7) C(38) C(39) C(44) 2.8(13) ? . . . .
O(7) C(38) C(43) C(42) 177.0(8) ? . . . .
O(7) C(38) C(43) C(46) -0.9(13) ? . . . .
C(39) C(38) C(43) C(42) -2.0(14) ? . . . .
C(39) C(38) C(43) C(46) -179.9(7) ? . . . .
C(43) C(38) C(39) C(40) 1.1(14) ? . . . .
C(43) C(38) C(39) C(44) -178.2(8) ? . . . .
C(38) C(39) C(40) C(41) 1.1(14) ? . . . .
C(38) C(39) C(44) N(2) -40.8(12) ? . . . .
C(40) C(39) C(44) N(2) 140.0(8) ? . . . .
C(44) C(39) C(40) C(41) -179.7(7) ? . . . .
C(39) C(40) C(41) C(42) -2.2(14) ? . . . .
C(39) C(40) C(41) C(45) 177.4(9) ? . . . .
C(40) C(41) C(42) C(43) 1.3(14) ? . . . .
C(45) C(41) C(42) C(43) -178.3(9) ? . . . .
C(41) C(42) C(43) C(38) 0.8(14) ? . . . .
C(41) C(42) C(43) C(46) 178.7(9) ? . . . .
O(8) C(47) C(48) F(3) -5.2(19) ? . . . .
O(8) C(47) C(48) C(49) 179.9(11) ? . . . .
O(8) C(47) C(52) F(4) -9(2) ? . . . .
O(8) C(47) C(52) C(51) -177.5(14) ? . . . .
C(48) C(47) C(52) F(4) 167.3(15) ? . . . .
C(48) C(47) C(52) C(51) -1.1(19) ? . . . .
C(52) C(47) C(48) F(3) 178.5(13) ? . . . .
C(52) C(47) C(48) C(49) 4(2) ? . . . .
F(3) C(48) C(49) C(50) -177.4(13) ? . . . .
C(47) C(48) C(49) C(50) -3(2) ? . . . .
C(48) C(49) C(50) C(51) -1(2) ? . . . .
C(49) C(50) C(51) C(52) 3(2) ? . . . .
C(50) C(51) C(52) F(4) -172.2(13) ? . . . .
C(50) C(51) C(52) C(47) -2(2) ? . . . .
C(54) C(53) C(58) C(57) 1(2) ? . . . .
C(58) C(53) C(54) C(55) -2(2) ? . . . .
C(59) C(53) C(54) C(55) -179.9(12) ? . . . .
C(59) C(53) C(58) C(57) 179.5(15) ? . . . .
C(53) C(54) C(55) C(56) 2(2) ? . . . .
C(54) C(55) C(56) C(57) -2(3) ? . . . .
C(55) C(56) C(57) C(58) 1(3) ? . . . .
C(56) C(57) C(58) C(53) -1(2) ? . . . .
C(61) C(60) C(65) C(64) 0(2) ? . . . .
C(65) C(60) C(61) C(62) -3(2) ? . . . .
C(66) C(60) C(61) C(62) 175.4(14) ? . . . .
C(66) C(60) C(65) C(64) -178.3(15) ? . . . .
C(60) C(61) C(62) C(63) 6(2) ? . . . .
C(61) C(62) C(63) C(64) -6(2) ? . . . .
C(62) C(63) C(64) C(65) 2(2) ? . . . .
C(63) C(64) C(65) C(60) 0.5(17) ? . . . .
C(68) C(67) C(70) C(69) 13(3) ? . . 3_654 3_654
C(68) C(67) C(70) C(71) 9(2) ? . . 3_654 3_654
C(70) C(67) C(68) C(69) -142(11) ? 3_654 . . .
C(70) C(67) C(68) C(71) -15(4) ? 3_654 . . .
C(70) C(67) C(68) C(71) -8(2) ? 3_654 . . 3_654
C(68) C(67) C(71) C(68) 16(8) ? . . 3_654 3_654
C(68) C(67) C(71) C(69) -178(3) ? . . 3_654 3_654
C(68) C(67) C(71) C(70) -171(2) ? . . 3_654 3_654
C(68) C(67) C(71) C(71) 5(2) ? . . 3_654 .
C(71) C(67) C(68) C(69) -134(12) ? 3_654 . . .
C(71) C(67) C(68) C(71) -7(3) ? 3_654 . . .
C(70) C(67) C(71) C(68) -172(9) ? 3_654 . 3_654 3_654
C(70) C(67) C(71) C(69) -6(4) ? 3_654 . 3_654 3_654
C(70) C(67) C(71) C(68) 171(2) ? 3_654 . 3_654 .
C(70) C(67) C(71) C(71) 176(2) ? 3_654 . 3_654 .
C(71) C(67) C(70) C(69) 4(2) ? 3_654 . 3_654 3_654
C(67) C(68) C(69) C(70) 132(12) ? . . . .
C(67) C(68) C(69) C(71) 133(13) ? . . . .
C(67) C(68) C(71) C(67) 20(10) ? . . . 3_654
C(67) C(68) C(71) C(69) -170(3) ? . . . .
C(67) C(68) C(71) C(70) -169(3) ? . . . .
C(67) C(68) C(71) C(68) 7(4) ? . . . 3_654
C(67) C(68) C(71) C(71) 7(3) ? . . . 3_654
C(67) C(68) C(71) C(68) -174(3) ? . . 3_654 3_654
C(67) C(68) C(71) C(69) 171(12) ? . . 3_654 3_654
C(67) C(68) C(71) C(70) 9(2) ? . . 3_654 3_654
C(67) C(68) C(71) C(71) -174(2) ? . . 3_654 .
C(69) C(68) C(71) C(67) -170(9) ? . . . 3_654
C(69) C(68) C(71) C(70) 1(2) ? . . . .
C(69) C(68) C(71) C(68) 177(3) ? . . . 3_654
C(69) C(68) C(71) C(71) 177(2) ? . . . 3_654
C(71) C(68) C(69) C(70) -1(2) ? . . . .
C(69) C(68) C(71) C(67) 171(2) ? . . 3_654 .
C(69) C(68) C(71) C(68) -3(3) ? . . 3_654 3_654
C(69) C(68) C(71) C(69) -18(19) ? . . 3_654 3_654
C(69) C(68) C(71) C(70) -179.6(17) ? . . 3_654 3_654
C(69) C(68) C(71) C(71) -3(2) ? . . 3_654 .
C(71) C(68) C(69) C(70) 2(3) ? 3_654 . . .
C(71) C(68) C(69) C(71) 3(2) ? 3_654 . . .
C(71) C(68) C(71) C(67) 174(2) ? . . 3_654 .
C(71) C(68) C(71) C(69) -15(18) ? . . 3_654 3_654
C(71) C(68) C(71) C(70) -177(3) ? . . 3_654 3_654
C(71) C(68) C(71) C(67) 13(8) ? 3_654 . . 3_654
C(71) C(68) C(71) C(69) -177(2) ? 3_654 . . .
C(71) C(68) C(71) C(70) -176(4) ? 3_654 . . .
C(68) C(69) C(70) C(67) 5(3) ? . . . 3_654
C(68) C(69) C(70) C(71) 1(2) ? . . . .
C(68) C(69) C(71) C(67) 174(4) ? . . . 3_654
C(68) C(69) C(71) C(70) -179(2) ? . . . .
C(68) C(69) C(71) C(68) -16(18) ? . . . 3_654
C(68) C(69) C(71) C(71) -3(2) ? . . . 3_654
C(70) C(69) C(71) C(67) -6(3) ? . . . 3_654
C(70) C(69) C(71) C(68) 179(2) ? . . . .
C(70) C(69) C(71) C(68) 163(19) ? . . . 3_654
C(70) C(69) C(71) C(71) 177(3) ? . . . 3_654
C(71) C(69) C(70) C(67) 4(2) ? . . . 3_654
C(67) C(70) C(71) C(68) -176(4) ? 3_654 . . .
C(67) C(70) C(71) C(69) -176(2) ? 3_654 . . .
C(67) C(70) C(71) C(68) 7(2) ? 3_654 . . 3_654
C(67) C(70) C(71) C(71) 20(14) ? 3_654 . . 3_654
C(69) C(70) C(71) C(67) 176(2) ? . . . 3_654
C(69) C(70) C(71) C(68) -1(2) ? . . . .
C(69) C(70) C(71) C(68) -177(3) ? . . . 3_654
C(69) C(70) C(71) C(71) -164(15) ? . . . 3_654
C(67) C(71) C(71) C(68) 5(2) ? 3_654 . 3_654 3_654
C(67) C(71) C(71) C(69) 2(3) ? 3_654 . 3_654 3_654
C(67) C(71) C(71) C(70) -161(14) ? 3_654 . 3_654 3_654
C(67) C(71) C(71) C(68) -175(2) ? 3_654 . 3_654 .
C(68) C(71) C(71) C(67) -5(2) ? . . 3_654 .
C(68) C(71) C(71) C(69) 177(3) ? . . 3_654 3_654
C(68) C(71) C(71) C(70) 15(14) ? . . 3_654 3_654
C(68) C(71) C(71) C(67) 175(2) ? 3_654 . 3_654 .
C(68) C(71) C(71) C(69) -3(2) ? 3_654 . 3_654 3_654
C(68) C(71) C(71) C(70) -165(15) ? 3_654 . 3_654 3_654
C(69) C(71) C(71) C(67) -2(3) ? . . 3_654 .
C(69) C(71) C(71) C(68) -177(3) ? . . 3_654 3_654
C(69) C(71) C(71) C(70) 17(16) ? . . 3_654 3_654
C(69) C(71) C(71) C(68) 3(2) ? . . 3_654 .
C(70) C(71) C(71) C(67) 161(14) ? . . 3_654 .
C(70) C(71) C(71) C(68) -15(14) ? . . 3_654 3_654
C(70) C(71) C(71) C(69) -17(16) ? . . 3_654 3_654
C(70) C(71) C(71) C(68) 165(15) ? . . 3_654 .
